data_4079329
loop_
_publ_author_name
'Goto, Eri'
'Begum, Rowshan Ara'
'Hosokawa, Aya'
'Yamamoto, Chie'
'Kure, Bunsho'
'Nakajima, Takayuki'
'Tanase, Tomoaki'

_publ_section_title
;
 Hydride-Bridged Pt2M2Pt2Hexanuclear Metal Strings (M = Pt, Pd) Derived
 from Reductive Coupling of Pt2M Building Blocks Supported by Triphosphine
 Ligands
;
_journal_issue 24
_journal_name_full Organometallics
_journal_page_first 8482
_journal_paper_doi 10.1021/om300680p
_journal_volume 31
_journal_year 2012
_chemical_formula_moiety 'C153.50 H152 Cl7 F18 N2 O P15 Pd2 Pt4 '
_chemical_formula_sum 'C153.5 H152 Cl7 F18 N2 O P15 Pd2 Pt4'
_chemical_formula_weight 4088.81
_space_group_IT_number 2
_symmetry_cell_setting triclinic
_symmetry_Int_Tables_number 2
_symmetry_space_group_name_Hall '-P 1'
_symmetry_space_group_name_H-M 'P -1'
_cell_angle_alpha 91.459(3)
_cell_angle_beta 89.822(2)
_cell_angle_gamma 94.575(3)
_cell_formula_units_Z 2
_cell_length_a 20.405(4)
_cell_length_b 21.847(4)
_cell_length_c 18.268(3)
_cell_measurement_reflns_used 13473
_cell_measurement_temperature 153(2)
_cell_measurement_theta_max 27.4
_cell_measurement_theta_min 3.0
_cell_volume 8115(3)
_computing_cell_refinement CrystalClear
_computing_data_collection CrystalClear
_computing_data_reduction CrystalStructure
_computing_molecular_graphics 'Mercury 2.4'
_computing_publication_material 'CrystalStructure 3.8'
_computing_structure_refinement SHELXL
_computing_structure_solution SHELXS97
_diffrn_ambient_temperature 153(2)
_diffrn_detector_area_resol_mean 7.31
_diffrn_measured_fraction_theta_full 0.994
_diffrn_measured_fraction_theta_max 0.994
_diffrn_measurement_device_type 'Rigaku Saturn'
_diffrn_measurement_method \w
_diffrn_radiation_type 'Mo K\a'
_diffrn_radiation_wavelength 0.71075
_diffrn_reflns_av_R_equivalents 0.055
_diffrn_reflns_limit_h_max 26
_diffrn_reflns_limit_h_min -25
_diffrn_reflns_limit_k_max 28
_diffrn_reflns_limit_k_min -28
_diffrn_reflns_limit_l_max 23
_diffrn_reflns_limit_l_min -23
_diffrn_reflns_number 75992
_diffrn_reflns_theta_full 27.50
_diffrn_reflns_theta_max 27.45
_exptl_absorpt_coefficient_mu 3.971
_exptl_absorpt_correction_T_max 0.452
_exptl_absorpt_correction_T_min 0.350
_exptl_absorpt_correction_type multi-scan
_exptl_absorpt_process_details 'Jacobson, R. (1998) Private communication'
_exptl_crystal_colour darkgreen
_exptl_crystal_density_diffrn 1.673
_exptl_crystal_density_method 'not measured'
_exptl_crystal_description prism
_exptl_crystal_F_000 4010.00
_exptl_crystal_size_max 0.25
_exptl_crystal_size_mid 0.25
_exptl_crystal_size_min 0.20
_refine_diff_density_max 2.01
_refine_diff_density_min -1.73
_refine_ls_extinction_method none
_refine_ls_goodness_of_fit_ref 1.014
_refine_ls_number_parameters 1838
_refine_ls_number_reflns 35985
_refine_ls_R_factor_gt 0.0629
_refine_ls_shift/su_max 0.001
_refine_ls_structure_factor_coef Fsqd
_refine_ls_weighting_details 'w = 1/[\s^2^(Fo^2^)+(0.0989P)^2^+0.0000P] where P=(Fo^2^+2Fc^2^)/3'
_refine_ls_weighting_scheme calc
_refine_ls_wR_factor_ref 0.1930
_reflns_number_gt 24391
_reflns_number_total 35985
_reflns_threshold_expression F^2^>2.0\s(F^2^)
_cod_data_source_file om300680p_si_002.cif
_cod_data_source_block '_complex3a'
_cod_original_cell_volume 8115(2)
_cod_original_formula_sum 'C153.50 H152 Cl7 F18 N2 O P15 Pd2 Pt4 '
_cod_database_code 4079329

loop_
_symmetry_equiv_pos_site_id
_symmetry_equiv_pos_as_xyz
1 +X,+Y,+Z
2 -X,-Y,-Z

loop_
_atom_site_label
_atom_site_type_symbol
_atom_site_fract_x
_atom_site_fract_y
_atom_site_fract_z
_atom_site_U_iso_or_equiv
_atom_site_adp_type
_atom_site_occupancy
_atom_site_symmetry_multiplicity
_atom_site_calc_flag
_atom_site_refinement_flags
Pt(1) Pt 0.204290(14) 0.456520(13) 0.274810(14) 0.03050(7) Uani 1.00 1 d .
Pt(2) Pt 0.213020(13) 0.370410(12) 0.165980(13) 0.02874(7) Uani 1.00 1 d .
Pt(3) Pt 0.285930(13) 0.107860(12) -0.189960(14) 0.02980(7) Uani 1.00 1 d .
Pt(4) Pt 0.309460(14) 0.026770(13) -0.299790(15) 0.03178(7) Uani 1.00 1 d .
Pd(1) Pd 0.23408(3) 0.28734(2) 0.05400(3) 0.03054(12) Uani 1.00 1 d .
Pd(2) Pd 0.26234(3) 0.19040(3) -0.07815(3) 0.03266(13) Uani 1.00 1 d .
Cl(1) Cl -0.12208(19) 0.2217(2) 0.1606(2) 0.1146(12) Uani 1.00 1 d .
Cl(2) Cl -0.1691(3) 0.1876(2) 0.0163(2) 0.153(2) Uani 1.00 1 d .
Cl(3) Cl -0.0547(2) 0.2241(2) -0.2369(2) 0.1173(12) Uani 1.00 1 d .
Cl(4) Cl -0.0299(2) 0.2767(2) -0.0925(2) 0.1352(15) Uani 1.00 1 d .
Cl(5) Cl 0.8366(2) 0.0742(2) 0.8705(3) 0.160(2) Uani 1.00 1 d .
Cl(6) Cl 0.7608(3) 0.1265(2) 0.7590(3) 0.170(2) Uani 1.00 1 d .
Cl(7) Cl 0.3371(2) 0.4756(3) 0.6315(3) 0.094(2) Uani 0.50 1 d P
Cl(8) Cl 0.4183(4) 0.5659(4) 0.7183(7) 0.195(5) Uani 0.50 1 d P
P(1) P 0.23679(10) 0.38605(9) 0.35619(9) 0.0333(4) Uani 1.00 1 d .
P(2) P 0.18541(9) 0.29240(8) 0.24220(9) 0.0319(3) Uani 1.00 1 d .
P(3) P 0.27281(10) 0.22895(9) 0.14369(10) 0.0362(4) Uani 1.00 1 d .
P(4) P 0.16777(9) 0.52517(9) 0.19359(9) 0.0326(3) Uani 1.00 1 d .
P(5) P 0.23616(9) 0.44890(8) 0.09012(9) 0.0292(3) Uani 1.00 1 d .
P(6) P 0.18990(9) 0.35572(9) -0.02065(10) 0.0338(4) Uani 1.00 1 d .
P(7) P 0.17658(10) 0.12140(9) -0.04891(10) 0.0373(4) Uani 1.00 1 d .
P(8) P 0.25466(10) 0.02835(8) -0.11801(9) 0.0332(4) Uani 1.00 1 d .
P(9) P 0.22175(10) -0.03644(8) -0.26097(10) 0.0345(4) Uani 1.00 1 d .
P(10) P 0.35032(10) 0.24924(9) -0.12257(10) 0.0358(4) Uani 1.00 1 d .
P(11) P 0.31747(9) 0.18641(8) -0.26359(9) 0.0307(3) Uani 1.00 1 d .
P(12) P 0.39573(9) 0.09335(9) -0.33819(10) 0.0339(4) Uani 1.00 1 d .
P(13) P 0.49264(12) -0.34528(11) -0.64954(12) 0.0483(5) Uani 1.00 1 d .
P(14) P 0.17654(12) 0.06755(13) -0.62800(13) 0.0555(6) Uani 1.00 1 d .
P(15) P 0.21583(15) 0.58507(13) -0.15061(16) 0.0676(7) Uani 1.00 1 d .
F(1) F 0.4649(3) -0.3320(2) -0.5697(2) 0.0718(15) Uani 1.00 1 d .
F(2) F 0.4668(3) -0.2832(2) -0.6786(3) 0.0804(18) Uani 1.00 1 d .
F(3) F 0.5619(2) -0.3095(2) -0.6300(3) 0.0736(16) Uani 1.00 1 d .
F(4) F 0.5209(2) -0.4066(2) -0.6210(3) 0.0635(14) Uani 1.00 1 d .
F(5) F 0.5205(3) -0.3603(3) -0.7303(3) 0.0880(19) Uani 1.00 1 d .
F(6) F 0.4241(2) -0.3819(3) -0.6705(3) 0.0821(19) Uani 1.00 1 d .
F(7) F 0.1162(2) 0.0986(2) -0.5893(3) 0.0727(16) Uani 1.00 1 d .
F(8) F 0.2162(2) 0.1341(2) -0.6341(3) 0.0783(18) Uani 1.00 1 d .
F(9) F 0.1431(2) 0.0776(3) -0.7061(3) 0.0813(19) Uani 1.00 1 d .
F(10) F 0.2083(2) 0.0572(2) -0.5506(2) 0.0667(14) Uani 1.00 1 d .
F(11) F 0.1360(3) 0.0020(2) -0.6233(3) 0.0742(16) Uani 1.00 1 d .
F(12) F 0.2365(2) 0.0355(3) -0.6679(3) 0.0839(18) Uani 1.00 1 d .
F(13) F 0.1680(3) 0.5361(3) -0.1104(4) 0.099(2) Uani 1.00 1 d .
F(14) F 0.2254(5) 0.6209(4) -0.0763(5) 0.159(4) Uani 1.00 1 d .
F(15) F 0.1529(3) 0.6225(2) -0.1701(4) 0.098(2) Uani 1.00 1 d .
F(16) F 0.2611(4) 0.6324(4) -0.1927(6) 0.166(5) Uani 1.00 1 d .
F(17) F 0.2044(4) 0.5454(4) -0.2228(4) 0.129(3) Uani 1.00 1 d .
F(18) F 0.2773(3) 0.5478(3) -0.1303(3) 0.0832(18) Uani 1.00 1 d .
O(1) O 0.9087(6) 0.2210(6) 0.5853(6) 0.152(4) Uani 1.00 1 d .
N(1) N 0.1939(3) 0.5461(2) 0.4036(3) 0.0459(19) Uani 1.00 1 d .
N(2) N 0.3307(3) -0.0696(3) -0.4179(3) 0.0397(16) Uani 1.00 1 d .
C(1) C 0.2001(4) 0.5158(3) 0.3564(4) 0.0390(17) Uani 1.00 1 d .
C(2) C 0.3272(4) -0.0348(3) -0.3749(5) 0.051(2) Uani 1.00 1 d .
C(3) C 0.2310(3) 0.3044(3) 0.3287(3) 0.0365(16) Uani 1.00 1 d .
C(4) C 0.2072(3) 0.2163(3) 0.2117(4) 0.0374(16) Uani 1.00 1 d .
C(5) C 0.1689(3) 0.5004(3) 0.0965(3) 0.0338(15) Uani 1.00 1 d .
C(6) C 0.2383(3) 0.4294(3) -0.0086(3) 0.0356(15) Uani 1.00 1 d .
C(7) C 0.2098(4) 0.0475(3) -0.0335(3) 0.0416(17) Uani 1.00 1 d .
C(8) C 0.1941(3) -0.0263(3) -0.1657(3) 0.0384(16) Uani 1.00 1 d .
C(9) C 0.3334(3) 0.2627(3) -0.2192(3) 0.0352(15) Uani 1.00 1 d .
C(10) C 0.3980(3) 0.1729(3) -0.3050(4) 0.0363(16) Uani 1.00 1 d .
C(11) C 0.1879(4) 0.5755(3) 0.4784(4) 0.048(2) Uani 1.00 1 d .
C(12) C 0.2420(5) 0.5978(4) 0.5193(5) 0.062(2) Uani 1.00 1 d .
C(13) C 0.2297(7) 0.6188(5) 0.5908(5) 0.084(3) Uani 1.00 1 d .
C(14) C 0.1663(8) 0.6178(5) 0.6170(5) 0.091(4) Uani 1.00 1 d .
C(15) C 0.1133(6) 0.5960(4) 0.5752(5) 0.072(3) Uani 1.00 1 d .
C(16) C 0.1223(5) 0.5740(4) 0.5028(5) 0.059(2) Uani 1.00 1 d .
C(17) C 0.3101(5) 0.5993(5) 0.4892(6) 0.081(3) Uani 1.00 1 d .
C(18) C 0.0669(5) 0.5475(5) 0.4558(6) 0.077(3) Uani 1.00 1 d .
C(19) C 0.3390(5) -0.1259(3) -0.4651(4) 0.054(2) Uani 1.00 1 d .
C(20) C 0.2990(5) -0.1331(4) -0.5262(5) 0.060(2) Uani 1.00 1 d .
C(21) C 0.3074(7) -0.1864(5) -0.5713(5) 0.081(3) Uani 1.00 1 d .
C(22) C 0.3537(7) -0.2239(5) -0.5574(6) 0.083(3) Uani 1.00 1 d .
C(23) C 0.3929(7) -0.2154(5) -0.4985(6) 0.085(3) Uani 1.00 1 d .
C(24) C 0.3878(5) -0.1661(5) -0.4501(6) 0.072(2) Uani 1.00 1 d .
C(25) C 0.2480(6) -0.0894(5) -0.5405(6) 0.083(3) Uani 1.00 1 d .
C(26) C 0.4300(7) -0.1568(6) -0.3830(8) 0.115(5) Uani 1.00 1 d .
C(27) C 0.1872(3) 0.3888(3) 0.4399(3) 0.0337(15) Uani 1.00 1 d .
C(28) C 0.2097(4) 0.4254(3) 0.4994(3) 0.0443(18) Uani 1.00 1 d .
C(29) C 0.1692(4) 0.4325(3) 0.5607(4) 0.049(2) Uani 1.00 1 d .
C(30) C 0.1069(4) 0.4006(4) 0.5636(4) 0.053(2) Uani 1.00 1 d .
C(31) C 0.0857(4) 0.3642(4) 0.5056(4) 0.053(2) Uani 1.00 1 d .
C(32) C 0.1252(4) 0.3584(3) 0.4432(4) 0.0463(19) Uani 1.00 1 d .
C(33) C 0.3209(3) 0.4020(3) 0.3889(3) 0.0405(17) Uani 1.00 1 d .
C(34) C 0.3473(4) 0.3602(3) 0.4344(4) 0.0464(19) Uani 1.00 1 d .
C(35) C 0.4111(4) 0.3726(4) 0.4609(4) 0.052(2) Uani 1.00 1 d .
C(36) C 0.4470(5) 0.4260(4) 0.4445(5) 0.063(2) Uani 1.00 1 d .
C(37) C 0.4214(4) 0.4666(4) 0.4002(5) 0.059(2) Uani 1.00 1 d .
C(38) C 0.3579(3) 0.4547(3) 0.3708(4) 0.0415(17) Uani 1.00 1 d .
C(39) C 0.1002(3) 0.2792(3) 0.2725(3) 0.0383(16) Uani 1.00 1 d .
C(40) C 0.0805(4) 0.2296(3) 0.3154(4) 0.049(2) Uani 1.00 1 d .
C(41) C 0.0148(5) 0.2235(4) 0.3408(5) 0.062(2) Uani 1.00 1 d .
C(42) C -0.0295(4) 0.2655(5) 0.3250(5) 0.066(2) Uani 1.00 1 d .
C(43) C -0.0092(4) 0.3146(5) 0.2816(5) 0.065(2) Uani 1.00 1 d .
C(44) C 0.0545(4) 0.3222(4) 0.2551(4) 0.048(2) Uani 1.00 1 d .
C(45) C 0.3426(3) 0.2596(3) 0.2002(3) 0.0382(16) Uani 1.00 1 d .
C(46) C 0.3687(4) 0.2251(4) 0.2546(4) 0.052(2) Uani 1.00 1 d .
C(47) C 0.4187(5) 0.2516(5) 0.2989(5) 0.066(2) Uani 1.00 1 d .
C(48) C 0.4451(4) 0.3104(4) 0.2893(4) 0.054(2) Uani 1.00 1 d .
C(49) C 0.4213(4) 0.3439(4) 0.2359(5) 0.060(2) Uani 1.00 1 d .
C(50) C 0.3696(3) 0.3199(3) 0.1908(4) 0.0423(17) Uani 1.00 1 d .
C(51) C 0.2999(3) 0.1514(3) 0.1242(4) 0.0408(17) Uani 1.00 1 d .
C(52) C 0.3511(4) 0.1474(3) 0.0743(4) 0.0471(19) Uani 1.00 1 d .
C(53) C 0.3796(4) 0.0909(4) 0.0634(4) 0.052(2) Uani 1.00 1 d .
C(54) C 0.3551(4) 0.0397(4) 0.1000(4) 0.053(2) Uani 1.00 1 d .
C(55) C 0.3022(4) 0.0433(4) 0.1487(4) 0.051(2) Uani 1.00 1 d .
C(56) C 0.2759(4) 0.1002(3) 0.1604(4) 0.0423(17) Uani 1.00 1 d .
C(57) C 0.2115(3) 0.6009(3) 0.1933(3) 0.0370(16) Uani 1.00 1 d .
C(58) C 0.2669(3) 0.6152(3) 0.2374(4) 0.0397(16) Uani 1.00 1 d .
C(59) C 0.2998(4) 0.6732(4) 0.2370(5) 0.055(2) Uani 1.00 1 d .
C(60) C 0.2776(4) 0.7186(4) 0.1929(5) 0.059(2) Uani 1.00 1 d .
C(61) C 0.2225(4) 0.7060(4) 0.1508(6) 0.065(2) Uani 1.00 1 d .
C(62) C 0.1889(4) 0.6469(3) 0.1497(4) 0.049(2) Uani 1.00 1 d .
C(63) C 0.0815(3) 0.5365(3) 0.2130(3) 0.0347(15) Uani 1.00 1 d .
C(64) C 0.0596(4) 0.5915(3) 0.2391(4) 0.0450(18) Uani 1.00 1 d .
C(65) C -0.0066(4) 0.5970(4) 0.2543(4) 0.054(2) Uani 1.00 1 d .
C(66) C -0.0513(4) 0.5455(4) 0.2435(4) 0.053(2) Uani 1.00 1 d .
C(67) C -0.0305(4) 0.4901(4) 0.2183(5) 0.053(2) Uani 1.00 1 d .
C(68) C 0.0352(4) 0.4864(3) 0.2026(4) 0.0481(19) Uani 1.00 1 d .
C(69) C 0.3104(3) 0.4989(3) 0.1061(3) 0.0374(16) Uani 1.00 1 d .
C(70) C 0.3525(4) 0.4869(3) 0.1635(4) 0.0414(17) Uani 1.00 1 d .
C(71) C 0.4096(3) 0.5252(3) 0.1780(4) 0.0455(18) Uani 1.00 1 d .
C(72) C 0.4228(4) 0.5760(4) 0.1353(5) 0.052(2) Uani 1.00 1 d .
C(73) C 0.3829(4) 0.5887(4) 0.0791(5) 0.056(2) Uani 1.00 1 d .
C(74) C 0.3275(4) 0.5512(3) 0.0636(4) 0.0470(19) Uani 1.00 1 d .
C(75) C 0.1043(3) 0.3731(3) -0.0037(3) 0.0379(16) Uani 1.00 1 d .
C(76) C 0.0701(3) 0.3472(3) 0.0558(3) 0.0385(16) Uani 1.00 1 d .
C(77) C 0.0043(4) 0.3615(3) 0.0678(4) 0.0455(18) Uani 1.00 1 d .
C(78) C -0.0256(3) 0.4001(4) 0.0231(4) 0.049(2) Uani 1.00 1 d .
C(79) C 0.0085(4) 0.4251(4) -0.0357(4) 0.0479(19) Uani 1.00 1 d .
C(80) C 0.0735(3) 0.4125(3) -0.0496(4) 0.0426(17) Uani 1.00 1 d .
C(81) C 0.1870(3) 0.3441(3) -0.1210(3) 0.0337(15) Uani 1.00 1 d .
C(82) C 0.2143(3) 0.3868(3) -0.1692(3) 0.0405(17) Uani 1.00 1 d .
C(83) C 0.2056(3) 0.3791(3) -0.2450(3) 0.0425(18) Uani 1.00 1 d .
C(84) C 0.1689(4) 0.3265(3) -0.2721(4) 0.0447(19) Uani 1.00 1 d .
C(85) C 0.1417(4) 0.2829(4) -0.2240(4) 0.053(2) Uani 1.00 1 d .
C(86) C 0.1523(3) 0.2921(3) -0.1493(4) 0.0411(17) Uani 1.00 1 d .
C(87) C 0.1248(3) 0.1329(3) 0.0325(4) 0.0406(17) Uani 1.00 1 d .
C(88) C 0.1189(4) 0.0913(3) 0.0904(4) 0.0437(18) Uani 1.00 1 d .
C(89) C 0.0744(4) 0.1031(4) 0.1484(4) 0.053(2) Uani 1.00 1 d .
C(90) C 0.0349(4) 0.1509(4) 0.1459(4) 0.052(2) Uani 1.00 1 d .
C(91) C 0.0413(4) 0.1916(4) 0.0889(5) 0.057(2) Uani 1.00 1 d .
C(92) C 0.0871(4) 0.1826(3) 0.0341(4) 0.048(2) Uani 1.00 1 d .
C(93) C 0.1130(4) 0.1034(3) -0.1179(4) 0.0450(18) Uani 1.00 1 d .
C(94) C 0.1196(4) 0.1231(3) -0.1885(4) 0.0456(18) Uani 1.00 1 d .
C(95) C 0.0713(4) 0.1076(4) -0.2425(4) 0.051(2) Uani 1.00 1 d .
C(96) C 0.0165(4) 0.0729(4) -0.2242(5) 0.053(2) Uani 1.00 1 d .
C(97) C 0.0066(5) 0.0527(4) -0.1542(6) 0.071(2) Uani 1.00 1 d .
C(98) C 0.0540(4) 0.0690(4) -0.1000(5) 0.054(2) Uani 1.00 1 d .
C(99) C 0.3178(3) -0.0193(3) -0.0862(3) 0.0380(16) Uani 1.00 1 d .
C(100) C 0.3809(4) -0.0103(4) -0.1132(4) 0.050(2) Uani 1.00 1 d .
C(101) C 0.4292(4) -0.0498(4) -0.0921(5) 0.059(2) Uani 1.00 1 d .
C(102) C 0.4143(5) -0.0944(4) -0.0442(5) 0.069(2) Uani 1.00 1 d .
C(103) C 0.3507(5) -0.1045(4) -0.0179(5) 0.067(2) Uani 1.00 1 d .
C(104) C 0.3014(4) -0.0666(4) -0.0372(4) 0.054(2) Uani 1.00 1 d .
C(105) C 0.2397(4) -0.1171(3) -0.2691(4) 0.0450(18) Uani 1.00 1 d .
C(106) C 0.2137(4) -0.1551(3) -0.3261(4) 0.049(2) Uani 1.00 1 d .
C(107) C 0.2308(5) -0.2157(4) -0.3354(5) 0.060(2) Uani 1.00 1 d .
C(108) C 0.2731(6) -0.2385(4) -0.2851(5) 0.073(3) Uani 1.00 1 d .
C(109) C 0.2982(6) -0.2003(5) -0.2276(6) 0.087(3) Uani 1.00 1 d .
C(110) C 0.2830(5) -0.1401(4) -0.2220(5) 0.067(2) Uani 1.00 1 d .
C(111) C 0.1478(4) -0.0323(3) -0.3154(3) 0.0385(16) Uani 1.00 1 d .
C(112) C 0.1507(4) -0.0041(3) -0.3839(4) 0.0453(18) Uani 1.00 1 d .
C(113) C 0.0951(4) -0.0028(4) -0.4253(4) 0.054(2) Uani 1.00 1 d .
C(114) C 0.0348(4) -0.0285(4) -0.4009(4) 0.0483(19) Uani 1.00 1 d .
C(115) C 0.0309(4) -0.0566(4) -0.3338(4) 0.050(2) Uani 1.00 1 d .
C(116) C 0.0868(3) -0.0587(3) -0.2919(4) 0.0422(17) Uani 1.00 1 d .
C(117) C 0.3745(3) 0.3266(3) -0.0851(4) 0.0400(17) Uani 1.00 1 d .
C(118) C 0.3950(4) 0.3326(4) -0.0124(4) 0.051(2) Uani 1.00 1 d .
C(119) C 0.4201(4) 0.3882(4) 0.0174(4) 0.054(2) Uani 1.00 1 d .
C(120) C 0.4226(4) 0.4396(4) -0.0243(4) 0.051(2) Uani 1.00 1 d .
C(121) C 0.4015(4) 0.4367(4) -0.0959(5) 0.054(2) Uani 1.00 1 d .
C(122) C 0.3783(4) 0.3795(3) -0.1268(4) 0.0432(17) Uani 1.00 1 d .
C(123) C 0.4301(3) 0.2163(3) -0.1253(3) 0.0336(15) Uani 1.00 1 d .
C(124) C 0.4860(3) 0.2513(4) -0.1468(4) 0.0444(18) Uani 1.00 1 d .
C(125) C 0.5463(4) 0.2273(4) -0.1545(5) 0.056(2) Uani 1.00 1 d .
C(126) C 0.5520(4) 0.1652(4) -0.1377(4) 0.055(2) Uani 1.00 1 d .
C(127) C 0.4964(4) 0.1306(4) -0.1156(4) 0.049(2) Uani 1.00 1 d .
C(128) C 0.4360(3) 0.1551(3) -0.1073(3) 0.0403(17) Uani 1.00 1 d .
C(129) C 0.2631(3) 0.2003(3) -0.3411(3) 0.0329(15) Uani 1.00 1 d .
C(130) C 0.2720(3) 0.2541(3) -0.3804(3) 0.0381(16) Uani 1.00 1 d .
C(131) C 0.2326(4) 0.2625(3) -0.4392(4) 0.0438(18) Uani 1.00 1 d .
C(132) C 0.1843(4) 0.2177(4) -0.4609(4) 0.053(2) Uani 1.00 1 d .
C(133) C 0.1750(4) 0.1634(4) -0.4211(4) 0.051(2) Uani 1.00 1 d .
C(134) C 0.2151(3) 0.1560(3) -0.3611(3) 0.0392(16) Uani 1.00 1 d .
C(135) C 0.4762(3) 0.0702(3) -0.3134(3) 0.0384(16) Uani 1.00 1 d .
C(136) C 0.5320(4) 0.1079(4) -0.3293(4) 0.052(2) Uani 1.00 1 d .
C(137) C 0.5948(4) 0.0893(4) -0.3103(5) 0.060(2) Uani 1.00 1 d .
C(138) C 0.5992(5) 0.0344(5) -0.2748(5) 0.062(2) Uani 1.00 1 d .
C(139) C 0.5445(4) -0.0029(4) -0.2585(4) 0.054(2) Uani 1.00 1 d .
C(140) C 0.4817(4) 0.0149(3) -0.2784(3) 0.0403(17) Uani 1.00 1 d .
C(141) C 0.3987(3) 0.0971(3) -0.4381(3) 0.0388(16) Uani 1.00 1 d .
C(142) C 0.3655(4) 0.1400(4) -0.4748(4) 0.053(2) Uani 1.00 1 d .
C(143) C 0.3600(4) 0.1361(4) -0.5515(4) 0.054(2) Uani 1.00 1 d .
C(144) C 0.3865(4) 0.0910(4) -0.5908(4) 0.057(2) Uani 1.00 1 d .
C(145) C 0.4210(4) 0.0474(4) -0.5541(4) 0.058(2) Uani 1.00 1 d .
C(146) C 0.4259(4) 0.0498(4) -0.4781(4) 0.053(2) Uani 1.00 1 d .
C(147) C -0.1642(7) 0.2440(7) 0.0866(8) 0.113(5) Uani 1.00 1 d .
C(148) C -0.0373(11) 0.2068(7) -0.1425(12) 0.180(10) Uani 1.00 1 d .
C(149) C 0.8251(7) 0.0837(7) 0.7721(9) 0.116(5) Uani 1.00 1 d .
C(150) C 0.3728(8) 0.4909(9) 0.7026(13) 0.069(6) Uani 0.50 1 d P
C(151) C 0.9839(10) 0.1466(10) 0.5634(10) 0.176(10) Uani 1.00 1 d .
C(152) C 0.9345(19) 0.1955(15) 0.5322(15) 0.29(2) Uani 1.00 1 d .
C(153) C 0.8659(14) 0.2596(12) 0.5545(13) 0.228(15) Uani 1.00 1 d .
C(154) C 0.8373(8) 0.2945(6) 0.6230(8) 0.114(5) Uani 1.00 1 d .
H(1) H 0.2482 0.2389 -0.0121 0.038 Uiso 1.00 1 c R
H(2) H 0.2083 0.2799 0.3675 0.044 Uiso 1.00 1 c R
H(3) H 0.2757 0.2905 0.3226 0.044 Uiso 1.00 1 c R
H(4) H 0.1687 0.1924 0.1896 0.045 Uiso 1.00 1 c R
H(5) H 0.2228 0.1935 0.2535 0.045 Uiso 1.00 1 c R
H(6) H 0.1776 0.5361 0.0645 0.041 Uiso 1.00 1 c R
H(7) H 0.1264 0.4783 0.0821 0.041 Uiso 1.00 1 c R
H(8) H 0.2190 0.4614 -0.0372 0.043 Uiso 1.00 1 c R
H(9) H 0.2841 0.4260 -0.0252 0.043 Uiso 1.00 1 c R
H(10) H 0.1739 0.0155 -0.0240 0.050 Uiso 1.00 1 c R
H(11) H 0.2399 0.0506 0.0091 0.050 Uiso 1.00 1 c R
H(12) H 0.1910 -0.0662 -0.1410 0.046 Uiso 1.00 1 c R
H(13) H 0.1502 -0.0101 -0.1648 0.046 Uiso 1.00 1 c R
H(14) H 0.3717 0.2855 -0.2421 0.042 Uiso 1.00 1 c R
H(15) H 0.2947 0.2868 -0.2237 0.042 Uiso 1.00 1 c R
H(16) H 0.4073 0.2010 -0.3460 0.043 Uiso 1.00 1 c R
H(17) H 0.4332 0.1809 -0.2680 0.043 Uiso 1.00 1 c R
H(18) H 0.2653 0.6338 0.6214 0.101 Uiso 1.00 1 c R
H(19) H 0.1591 0.6326 0.6655 0.109 Uiso 1.00 1 c R
H(20) H 0.0703 0.5957 0.5952 0.086 Uiso 1.00 1 c R
H(21) H 0.3295 0.5610 0.5006 0.097 Uiso 1.00 1 c R
H(22) H 0.3369 0.6342 0.5111 0.097 Uiso 1.00 1 c R
H(23) H 0.3087 0.6036 0.4359 0.097 Uiso 1.00 1 c R
H(24) H 0.0508 0.5797 0.4259 0.093 Uiso 1.00 1 c R
H(25) H 0.0312 0.5303 0.4869 0.093 Uiso 1.00 1 c R
H(26) H 0.0823 0.5149 0.4238 0.093 Uiso 1.00 1 c R
H(27) H 0.2791 -0.1952 -0.6121 0.097 Uiso 1.00 1 c R
H(28) H 0.3592 -0.2577 -0.5900 0.100 Uiso 1.00 1 c R
H(29) H 0.4248 -0.2438 -0.4899 0.103 Uiso 1.00 1 c R
H(30) H 0.2066 -0.1040 -0.5171 0.100 Uiso 1.00 1 c R
H(31) H 0.2413 -0.0869 -0.5934 0.100 Uiso 1.00 1 c R
H(32) H 0.2628 -0.0486 -0.5203 0.100 Uiso 1.00 1 c R
H(33) H 0.4696 -0.1305 -0.3944 0.139 Uiso 1.00 1 c R
H(34) H 0.4425 -0.1966 -0.3667 0.139 Uiso 1.00 1 c R
H(35) H 0.4053 -0.1372 -0.3440 0.139 Uiso 1.00 1 c R
H(36) H 0.2527 0.4457 0.4985 0.053 Uiso 1.00 1 c R
H(37) H 0.1840 0.4590 0.6004 0.059 Uiso 1.00 1 c R
H(38) H 0.0798 0.4044 0.6056 0.063 Uiso 1.00 1 c R
H(39) H 0.0436 0.3423 0.5073 0.064 Uiso 1.00 1 c R
H(40) H 0.1091 0.3334 0.4028 0.056 Uiso 1.00 1 c R
H(41) H 0.3222 0.3236 0.4472 0.056 Uiso 1.00 1 c R
H(42) H 0.4298 0.3436 0.4907 0.063 Uiso 1.00 1 c R
H(43) H 0.4898 0.4346 0.4643 0.076 Uiso 1.00 1 c R
H(44) H 0.4467 0.5035 0.3887 0.070 Uiso 1.00 1 c R
H(45) H 0.3407 0.4829 0.3387 0.050 Uiso 1.00 1 c R
H(46) H 0.1105 0.2003 0.3274 0.059 Uiso 1.00 1 c R
H(47) H 0.0009 0.1893 0.3697 0.074 Uiso 1.00 1 c R
H(48) H -0.0732 0.2609 0.3435 0.079 Uiso 1.00 1 c R
H(49) H -0.0395 0.3436 0.2698 0.078 Uiso 1.00 1 c R
H(50) H 0.0676 0.3561 0.2254 0.057 Uiso 1.00 1 c R
H(51) H 0.3523 0.1837 0.2613 0.062 Uiso 1.00 1 c R
H(52) H 0.4351 0.2284 0.3370 0.080 Uiso 1.00 1 c R
H(53) H 0.4798 0.3274 0.3199 0.065 Uiso 1.00 1 c R
H(54) H 0.4399 0.3846 0.2288 0.072 Uiso 1.00 1 c R
H(55) H 0.3529 0.3443 0.1539 0.051 Uiso 1.00 1 c R
H(56) H 0.3668 0.1824 0.0477 0.056 Uiso 1.00 1 c R
H(57) H 0.4157 0.0883 0.0308 0.062 Uiso 1.00 1 c R
H(58) H 0.3741 0.0018 0.0923 0.064 Uiso 1.00 1 c R
H(59) H 0.2845 0.0079 0.1733 0.061 Uiso 1.00 1 c R
H(60) H 0.2407 0.1033 0.1942 0.051 Uiso 1.00 1 c R
H(61) H 0.2821 0.5848 0.2679 0.048 Uiso 1.00 1 c R
H(62) H 0.3375 0.6821 0.2669 0.066 Uiso 1.00 1 c R
H(63) H 0.3007 0.7580 0.1921 0.071 Uiso 1.00 1 c R
H(64) H 0.2067 0.7373 0.1221 0.078 Uiso 1.00 1 c R
H(65) H 0.1512 0.6383 0.1197 0.059 Uiso 1.00 1 c R
H(66) H 0.0903 0.6260 0.2467 0.054 Uiso 1.00 1 c R
H(67) H -0.0211 0.6349 0.2718 0.065 Uiso 1.00 1 c R
H(68) H -0.0966 0.5488 0.2536 0.063 Uiso 1.00 1 c R
H(69) H -0.0610 0.4552 0.2119 0.063 Uiso 1.00 1 c R
H(70) H 0.0495 0.4486 0.1842 0.058 Uiso 1.00 1 c R
H(71) H 0.3422 0.4522 0.1929 0.050 Uiso 1.00 1 c R
H(72) H 0.4385 0.5164 0.2163 0.055 Uiso 1.00 1 c R
H(73) H 0.4608 0.6028 0.1455 0.063 Uiso 1.00 1 c R
H(74) H 0.3936 0.6238 0.0505 0.067 Uiso 1.00 1 c R
H(75) H 0.3002 0.5604 0.0240 0.056 Uiso 1.00 1 c R
H(76) H 0.0904 0.3207 0.0876 0.046 Uiso 1.00 1 c R
H(77) H -0.0195 0.3440 0.1079 0.055 Uiso 1.00 1 c R
H(78) H -0.0695 0.4096 0.0325 0.059 Uiso 1.00 1 c R
H(79) H -0.0126 0.4512 -0.0673 0.057 Uiso 1.00 1 c R
H(80) H 0.0966 0.4306 -0.0899 0.051 Uiso 1.00 1 c R
H(81) H 0.2396 0.4222 -0.1505 0.049 Uiso 1.00 1 c R
H(82) H 0.2241 0.4091 -0.2774 0.051 Uiso 1.00 1 c R
H(83) H 0.1626 0.3205 -0.3234 0.054 Uiso 1.00 1 c R
H(84) H 0.1162 0.2474 -0.2420 0.064 Uiso 1.00 1 c R
H(85) H 0.1350 0.2617 -0.1167 0.049 Uiso 1.00 1 c R
H(86) H 0.1438 0.0563 0.0907 0.052 Uiso 1.00 1 c R
H(87) H 0.0721 0.0774 0.1897 0.063 Uiso 1.00 1 c R
H(88) H 0.0032 0.1561 0.1832 0.062 Uiso 1.00 1 c R
H(89) H 0.0147 0.2253 0.0873 0.069 Uiso 1.00 1 c R
H(90) H 0.0926 0.2117 -0.0036 0.058 Uiso 1.00 1 c R
H(91) H 0.1580 0.1480 -0.2014 0.055 Uiso 1.00 1 c R
H(92) H 0.0774 0.1214 -0.2911 0.061 Uiso 1.00 1 c R
H(93) H -0.0159 0.0621 -0.2605 0.064 Uiso 1.00 1 c R
H(94) H -0.0321 0.0278 -0.1424 0.085 Uiso 1.00 1 c R
H(95) H 0.0462 0.0568 -0.0510 0.065 Uiso 1.00 1 c R
H(96) H 0.3921 0.0221 -0.1457 0.060 Uiso 1.00 1 c R
H(97) H 0.4723 -0.0446 -0.1121 0.071 Uiso 1.00 1 c R
H(98) H 0.4475 -0.1191 -0.0282 0.082 Uiso 1.00 1 c R
H(99) H 0.3402 -0.1377 0.0137 0.080 Uiso 1.00 1 c R
H(100) H 0.2583 -0.0728 -0.0176 0.064 Uiso 1.00 1 c R
H(101) H 0.1837 -0.1396 -0.3593 0.059 Uiso 1.00 1 c R
H(102) H 0.2139 -0.2407 -0.3754 0.072 Uiso 1.00 1 c R
H(103) H 0.2848 -0.2797 -0.2898 0.088 Uiso 1.00 1 c R
H(104) H 0.3260 -0.2160 -0.1921 0.104 Uiso 1.00 1 c R
H(105) H 0.3029 -0.1140 -0.1846 0.080 Uiso 1.00 1 c R
H(106) H 0.1914 0.0140 -0.4014 0.054 Uiso 1.00 1 c R
H(107) H 0.0978 0.0161 -0.4716 0.065 Uiso 1.00 1 c R
H(108) H -0.0035 -0.0269 -0.4300 0.058 Uiso 1.00 1 c R
H(109) H -0.0101 -0.0743 -0.3166 0.060 Uiso 1.00 1 c R
H(110) H 0.0838 -0.0785 -0.2462 0.051 Uiso 1.00 1 c R
H(111) H 0.3917 0.2975 0.0174 0.061 Uiso 1.00 1 c R
H(112) H 0.4354 0.3909 0.0665 0.065 Uiso 1.00 1 c R
H(113) H 0.4393 0.4779 -0.0035 0.061 Uiso 1.00 1 c R
H(114) H 0.4026 0.4728 -0.1240 0.065 Uiso 1.00 1 c R
H(115) H 0.3649 0.3768 -0.1766 0.052 Uiso 1.00 1 c R
H(116) H 0.4829 0.2934 -0.1567 0.053 Uiso 1.00 1 c R
H(117) H 0.5835 0.2522 -0.1708 0.068 Uiso 1.00 1 c R
H(118) H 0.5931 0.1477 -0.1417 0.066 Uiso 1.00 1 c R
H(119) H 0.4995 0.0885 -0.1056 0.059 Uiso 1.00 1 c R
H(120) H 0.3991 0.1305 -0.0896 0.048 Uiso 1.00 1 c R
H(121) H 0.3054 0.2850 -0.3664 0.046 Uiso 1.00 1 c R
H(122) H 0.2385 0.2995 -0.4654 0.053 Uiso 1.00 1 c R
H(123) H 0.1577 0.2236 -0.5023 0.064 Uiso 1.00 1 c R
H(124) H 0.1418 0.1322 -0.4350 0.061 Uiso 1.00 1 c R
H(125) H 0.2090 0.1197 -0.3336 0.047 Uiso 1.00 1 c R
H(126) H 0.5283 0.1459 -0.3527 0.063 Uiso 1.00 1 c R
H(127) H 0.6335 0.1143 -0.3217 0.072 Uiso 1.00 1 c R
H(128) H 0.6412 0.0225 -0.2616 0.074 Uiso 1.00 1 c R
H(129) H 0.5485 -0.0403 -0.2342 0.065 Uiso 1.00 1 c R
H(130) H 0.4433 -0.0109 -0.2678 0.048 Uiso 1.00 1 c R
H(131) H 0.3465 0.1720 -0.4481 0.063 Uiso 1.00 1 c R
H(132) H 0.3373 0.1658 -0.5762 0.064 Uiso 1.00 1 c R
H(133) H 0.3820 0.0886 -0.6426 0.068 Uiso 1.00 1 c R
H(134) H 0.4411 0.0163 -0.5814 0.070 Uiso 1.00 1 c R
H(135) H 0.4475 0.0194 -0.4534 0.063 Uiso 1.00 1 c R
H(136) H -0.1419 0.2824 0.0678 0.136 Uiso 1.00 1 c R
H(137) H -0.2091 0.2527 0.1020 0.136 Uiso 1.00 1 c R
H(138) H -0.0734 0.1792 -0.1224 0.216 Uiso 1.00 1 c R
H(139) H 0.0041 0.1862 -0.1397 0.216 Uiso 1.00 1 c R
H(140) H 0.8654 0.1043 0.7507 0.139 Uiso 1.00 1 c R
H(141) H 0.8165 0.0430 0.7474 0.139 Uiso 1.00 1 c R
H(142) H 0.4042 0.4592 0.7090 0.083 Uiso 0.50 1 c R
H(143) H 0.3399 0.4856 0.7424 0.083 Uiso 0.50 1 c R
H(144) H 1.0288 0.1662 0.5659 0.211 Uiso 1.00 1 c R
H(145) H 0.9829 0.1105 0.5304 0.211 Uiso 1.00 1 c R
H(146) H 0.9696 0.1341 0.6124 0.211 Uiso 1.00 1 c R
H(147) H 0.9595 0.2265 0.5023 0.351 Uiso 1.00 1 c R
H(148) H 0.9001 0.1736 0.5010 0.351 Uiso 1.00 1 c R
H(149) H 0.8304 0.2356 0.5269 0.273 Uiso 1.00 1 c R
H(150) H 0.8895 0.2888 0.5212 0.273 Uiso 1.00 1 c R
H(151) H 0.7982 0.2706 0.6413 0.137 Uiso 1.00 1 c R
H(152) H 0.8253 0.3350 0.6085 0.137 Uiso 1.00 1 c R
H(153) H 0.8707 0.2994 0.6616 0.137 Uiso 1.00 1 c R

loop_
_atom_site_aniso_label
_atom_site_aniso_U_11
_atom_site_aniso_U_22
_atom_site_aniso_U_33
_atom_site_aniso_U_12
_atom_site_aniso_U_13
_atom_site_aniso_U_23
Pt(1) 0.03820(17) 0.02996(15) 0.02369(13) 0.00462(11) -0.00101(11) 0.00111(10)
Pt(2) 0.03462(16) 0.02811(15) 0.02358(13) 0.00293(11) -0.00052(11) 0.00124(10)
Pt(3) 0.03563(17) 0.02681(15) 0.02698(14) 0.00219(11) 0.00005(11) 0.00223(10)
Pt(4) 0.03617(17) 0.02853(15) 0.03069(15) 0.00328(12) -0.00026(11) -0.00061(11)
Pd(1) 0.0342(3) 0.0299(2) 0.0277(2) 0.0024(2) -0.0014(2) 0.0046(2)
Pd(2) 0.0355(3) 0.0312(3) 0.0313(2) 0.0009(2) -0.0003(2) 0.0054(2)
Cl(1) 0.094(2) 0.149(3) 0.106(2) 0.030(2) 0.014(2) 0.032(2)
Cl(2) 0.209(5) 0.114(3) 0.127(3) -0.045(3) -0.014(3) 0.002(2)
Cl(3) 0.129(3) 0.118(3) 0.107(2) 0.028(2) -0.018(2) -0.019(2)
Cl(4) 0.133(3) 0.110(3) 0.162(4) 0.017(2) -0.021(3) -0.038(2)
Cl(5) 0.119(3) 0.128(4) 0.229(6) -0.019(3) -0.028(3) 0.039(3)
Cl(6) 0.178(5) 0.137(4) 0.201(5) 0.049(3) -0.061(4) -0.012(3)
Cl(7) 0.066(3) 0.165(6) 0.054(3) 0.034(3) -0.016(2) -0.018(3)
Cl(8) 0.096(5) 0.132(7) 0.338(15) -0.078(5) 0.084(7) -0.097(8)
P(1) 0.0403(10) 0.0350(10) 0.0246(8) 0.0028(7) -0.0021(7) 0.0019(6)
P(2) 0.0390(10) 0.0303(9) 0.0263(8) 0.0023(7) 0.0016(7) 0.0015(6)
P(3) 0.0394(10) 0.0349(10) 0.0346(9) 0.0048(8) -0.0003(7) 0.0041(7)
P(4) 0.0362(10) 0.0340(9) 0.0283(8) 0.0064(7) 0.0003(7) 0.0013(6)
P(5) 0.0347(9) 0.0279(9) 0.0250(7) 0.0025(7) 0.0016(6) 0.0000(6)
P(6) 0.0347(10) 0.0386(10) 0.0282(8) 0.0036(7) -0.0005(7) 0.0036(7)
P(7) 0.0394(10) 0.0361(10) 0.0362(9) -0.0005(8) 0.0038(8) 0.0059(7)
P(8) 0.0447(11) 0.0278(9) 0.0268(8) 0.0007(7) -0.0001(7) 0.0034(6)
P(9) 0.0430(11) 0.0277(9) 0.0320(9) -0.0016(7) -0.0008(7) 0.0005(6)
P(10) 0.0374(10) 0.0353(10) 0.0338(9) -0.0022(7) 0.0020(7) 0.0009(7)
P(11) 0.0377(10) 0.0263(9) 0.0281(8) 0.0032(7) 0.0022(7) 0.0015(6)
P(12) 0.0371(10) 0.0332(9) 0.0314(8) 0.0040(7) 0.0021(7) -0.0009(7)
P(13) 0.0523(13) 0.0508(13) 0.0412(11) -0.0030(10) -0.0032(9) 0.0088(9)
P(14) 0.0482(13) 0.0692(16) 0.0489(12) -0.0017(11) -0.0065(10) 0.0179(11)
P(15) 0.0762(18) 0.0516(15) 0.0741(17) -0.0072(13) -0.0206(14) 0.0205(13)
F(1) 0.086(4) 0.086(4) 0.045(2) 0.019(3) 0.005(2) 0.003(2)
F(2) 0.090(4) 0.080(4) 0.077(4) 0.029(3) -0.001(3) 0.028(3)
F(3) 0.067(3) 0.059(3) 0.093(4) -0.014(2) -0.014(3) 0.021(3)
F(4) 0.065(3) 0.049(3) 0.076(3) -0.000(2) -0.011(2) 0.013(2)
F(5) 0.107(5) 0.110(5) 0.046(3) 0.010(4) 0.013(3) 0.003(3)
F(6) 0.063(3) 0.094(4) 0.087(4) -0.021(3) -0.026(3) 0.023(3)
F(7) 0.057(3) 0.071(3) 0.091(4) 0.004(2) -0.002(2) 0.020(3)
F(8) 0.077(3) 0.076(4) 0.079(3) -0.021(3) -0.013(3) 0.031(3)
F(9) 0.067(3) 0.117(5) 0.061(3) -0.003(3) -0.014(2) 0.032(3)
F(10) 0.073(3) 0.078(3) 0.050(3) 0.004(2) -0.009(2) 0.018(2)
F(11) 0.085(4) 0.058(3) 0.078(3) -0.008(3) 0.006(3) 0.007(2)
F(12) 0.060(3) 0.120(5) 0.074(4) 0.019(3) 0.010(3) 0.012(3)
F(13) 0.080(4) 0.089(5) 0.131(6) 0.013(3) 0.017(4) 0.051(4)
F(14) 0.178(9) 0.141(8) 0.163(8) 0.070(6) -0.102(7) -0.063(6)
F(15) 0.111(5) 0.060(4) 0.123(5) 0.006(3) -0.046(4) 0.012(3)
F(16) 0.090(5) 0.140(8) 0.269(13) -0.022(5) -0.009(6) 0.142(9)
F(17) 0.150(7) 0.151(8) 0.090(5) 0.055(6) -0.025(5) -0.020(5)
F(18) 0.081(4) 0.083(4) 0.087(4) 0.009(3) -0.001(3) 0.032(3)
O(1) 0.163(11) 0.175(12) 0.122(9) 0.061(9) -0.012(8) -0.049(8)
N(1) 0.064(4) 0.014(2) 0.064(4) 0.024(2) 0.037(3) 0.025(2)
N(2) 0.029(3) 0.052(4) 0.036(3) -0.022(2) -0.006(2) 0.022(3)
C(1) 0.059(5) 0.028(3) 0.030(3) 0.002(3) 0.002(3) 0.004(2)
C(2) 0.071(6) 0.030(4) 0.052(5) 0.000(3) 0.002(4) -0.016(3)
C(3) 0.051(4) 0.028(3) 0.031(3) 0.009(3) 0.002(3) 0.001(2)
C(4) 0.037(4) 0.033(3) 0.043(4) 0.004(3) 0.002(3) 0.000(2)
C(5) 0.045(4) 0.039(4) 0.019(2) 0.011(3) -0.002(2) 0.001(2)
C(6) 0.040(4) 0.033(3) 0.033(3) -0.003(3) -0.001(3) -0.001(2)
C(7) 0.047(4) 0.047(4) 0.031(3) 0.005(3) 0.003(3) 0.014(3)
C(8) 0.048(4) 0.031(3) 0.036(3) 0.001(3) -0.002(3) 0.001(2)
C(9) 0.041(4) 0.035(3) 0.029(3) 0.002(3) 0.003(2) -0.005(2)
C(10) 0.034(3) 0.038(4) 0.038(3) 0.007(3) 0.007(3) 0.001(2)
C(11) 0.070(6) 0.045(4) 0.030(3) 0.008(4) 0.008(3) -0.005(3)
C(12) 0.092(7) 0.047(5) 0.048(5) 0.005(5) 0.003(5) -0.005(3)
C(13) 0.123(10) 0.081(8) 0.048(5) 0.014(7) -0.007(6) -0.028(5)
C(14) 0.165(13) 0.067(7) 0.045(5) 0.040(8) -0.004(7) -0.012(4)
C(15) 0.112(9) 0.063(6) 0.046(5) 0.039(6) 0.020(5) -0.006(4)
C(16) 0.078(6) 0.043(5) 0.058(5) 0.020(4) 0.017(4) -0.002(3)
C(17) 0.093(8) 0.073(7) 0.074(7) -0.002(6) -0.000(6) -0.024(5)
C(18) 0.069(7) 0.078(7) 0.085(7) 0.013(5) -0.007(6) -0.006(5)
C(19) 0.085(6) 0.030(4) 0.047(4) -0.001(4) 0.016(4) -0.007(3)
C(20) 0.087(7) 0.041(5) 0.053(5) 0.007(4) 0.007(4) -0.003(3)
C(21) 0.139(11) 0.056(6) 0.041(5) -0.024(7) -0.006(5) -0.021(4)
C(22) 0.123(10) 0.067(7) 0.061(6) 0.019(7) 0.022(6) -0.013(5)
C(23) 0.118(10) 0.069(7) 0.071(7) 0.024(6) 0.018(7) -0.013(5)
C(24) 0.066(6) 0.076(7) 0.076(7) 0.021(5) -0.000(5) -0.021(5)
C(25) 0.105(9) 0.073(7) 0.072(7) 0.012(6) -0.025(6) -0.007(5)
C(26) 0.101(10) 0.097(10) 0.152(13) 0.040(8) -0.042(9) -0.044(9)
C(27) 0.048(4) 0.034(3) 0.020(3) 0.006(3) -0.003(2) 0.000(2)
C(28) 0.057(5) 0.047(4) 0.029(3) 0.005(3) 0.004(3) 0.003(3)
C(29) 0.078(6) 0.040(4) 0.030(3) 0.006(4) 0.001(3) -0.001(3)
C(30) 0.075(6) 0.053(5) 0.032(4) 0.012(4) 0.011(3) -0.001(3)
C(31) 0.052(5) 0.062(5) 0.045(4) 0.001(4) 0.015(3) -0.004(3)
C(32) 0.058(5) 0.049(4) 0.033(3) 0.006(3) 0.006(3) 0.001(3)
C(33) 0.046(4) 0.049(4) 0.026(3) 0.001(3) -0.003(3) -0.005(2)
C(34) 0.050(4) 0.046(4) 0.042(4) -0.005(3) -0.008(3) 0.010(3)
C(35) 0.051(5) 0.065(6) 0.040(4) 0.005(4) -0.018(3) -0.004(3)
C(36) 0.053(5) 0.071(6) 0.066(6) 0.003(4) -0.016(4) -0.012(4)
C(37) 0.054(5) 0.061(6) 0.058(5) -0.013(4) -0.006(4) -0.000(4)
C(38) 0.046(4) 0.037(4) 0.040(4) -0.003(3) -0.004(3) 0.001(3)
C(39) 0.044(4) 0.044(4) 0.025(3) -0.006(3) 0.004(2) -0.002(2)
C(40) 0.060(5) 0.040(4) 0.046(4) 0.003(3) 0.010(3) -0.004(3)
C(41) 0.075(6) 0.048(5) 0.057(5) -0.022(4) 0.030(4) -0.009(4)
C(42) 0.051(5) 0.079(7) 0.067(6) 0.010(5) 0.015(4) -0.003(5)
C(43) 0.052(5) 0.080(7) 0.065(6) 0.022(5) 0.010(4) 0.015(5)
C(44) 0.046(4) 0.062(5) 0.036(3) 0.009(3) 0.009(3) 0.007(3)
C(45) 0.037(4) 0.045(4) 0.033(3) 0.003(3) 0.002(3) 0.004(3)
C(46) 0.055(5) 0.044(4) 0.056(5) 0.002(4) -0.011(4) 0.005(3)
C(47) 0.066(6) 0.092(8) 0.042(4) 0.000(5) -0.021(4) 0.017(4)
C(48) 0.042(4) 0.067(6) 0.054(5) 0.001(4) -0.015(3) 0.002(4)
C(49) 0.050(5) 0.064(6) 0.065(5) 0.001(4) 0.005(4) -0.020(4)
C(50) 0.044(4) 0.042(4) 0.041(4) 0.001(3) 0.001(3) -0.000(3)
C(51) 0.044(4) 0.045(4) 0.034(3) 0.007(3) -0.008(3) -0.003(3)
C(52) 0.055(5) 0.045(4) 0.043(4) 0.007(3) -0.002(3) 0.000(3)
C(53) 0.049(5) 0.069(6) 0.039(4) 0.015(4) -0.001(3) 0.000(3)
C(54) 0.062(5) 0.046(5) 0.053(5) 0.016(4) -0.020(4) -0.008(3)
C(55) 0.050(5) 0.046(5) 0.056(5) 0.006(3) -0.003(4) -0.004(3)
C(56) 0.048(4) 0.040(4) 0.040(4) 0.007(3) -0.003(3) 0.004(3)
C(57) 0.037(4) 0.039(4) 0.035(3) 0.005(3) 0.001(3) 0.010(2)
C(58) 0.040(4) 0.037(4) 0.042(4) 0.008(3) 0.004(3) -0.005(3)
C(59) 0.041(4) 0.042(4) 0.079(6) -0.003(3) 0.009(4) -0.012(4)
C(60) 0.043(5) 0.043(5) 0.090(7) -0.005(3) 0.016(4) 0.009(4)
C(61) 0.056(6) 0.050(5) 0.091(7) 0.006(4) 0.009(5) 0.026(5)
C(62) 0.047(4) 0.041(4) 0.060(5) 0.002(3) -0.004(3) 0.016(3)
C(63) 0.030(3) 0.045(4) 0.030(3) 0.006(3) -0.002(2) -0.002(2)
C(64) 0.045(4) 0.045(4) 0.046(4) 0.008(3) 0.004(3) -0.003(3)
C(65) 0.049(5) 0.057(5) 0.059(5) 0.017(4) 0.011(4) -0.002(4)
C(66) 0.038(4) 0.073(6) 0.047(4) 0.011(4) 0.004(3) 0.009(4)
C(67) 0.044(4) 0.050(5) 0.063(5) -0.003(3) 0.004(4) -0.001(4)
C(68) 0.046(4) 0.038(4) 0.061(5) 0.007(3) 0.012(3) -0.003(3)
C(69) 0.046(4) 0.033(3) 0.033(3) 0.007(3) 0.007(3) -0.009(2)
C(70) 0.054(4) 0.035(4) 0.035(3) 0.008(3) 0.005(3) -0.002(2)
C(71) 0.035(4) 0.051(5) 0.049(4) -0.003(3) -0.009(3) -0.014(3)
C(72) 0.048(5) 0.046(5) 0.062(5) 0.000(3) 0.005(4) -0.010(3)
C(73) 0.051(5) 0.047(5) 0.068(5) -0.006(4) 0.015(4) 0.012(4)
C(74) 0.057(5) 0.044(4) 0.040(4) 0.003(3) 0.007(3) 0.004(3)
C(75) 0.041(4) 0.037(4) 0.035(3) -0.003(3) -0.006(3) -0.003(2)
C(76) 0.041(4) 0.040(4) 0.034(3) -0.005(3) 0.002(3) -0.001(2)
C(77) 0.043(4) 0.049(4) 0.043(4) -0.001(3) 0.007(3) 0.005(3)
C(78) 0.029(4) 0.065(5) 0.054(4) 0.011(3) -0.003(3) -0.003(4)
C(79) 0.045(4) 0.055(5) 0.046(4) 0.014(3) -0.003(3) 0.004(3)
C(80) 0.045(4) 0.044(4) 0.039(3) 0.002(3) 0.003(3) -0.001(3)
C(81) 0.040(4) 0.038(4) 0.023(3) 0.008(3) -0.006(2) 0.002(2)
C(82) 0.036(4) 0.058(5) 0.029(3) 0.009(3) 0.001(2) 0.003(3)
C(83) 0.045(4) 0.052(4) 0.032(3) 0.014(3) 0.009(3) 0.003(3)
C(84) 0.060(5) 0.047(4) 0.030(3) 0.028(3) -0.003(3) -0.008(3)
C(85) 0.066(5) 0.046(5) 0.048(4) 0.010(4) -0.001(4) -0.018(3)
C(86) 0.047(4) 0.040(4) 0.037(3) 0.006(3) -0.003(3) 0.001(3)
C(87) 0.036(4) 0.042(4) 0.042(4) -0.013(3) 0.008(3) 0.001(3)
C(88) 0.051(4) 0.044(4) 0.037(3) 0.005(3) -0.003(3) 0.002(3)
C(89) 0.061(5) 0.060(5) 0.032(3) -0.025(4) 0.006(3) -0.000(3)
C(90) 0.050(5) 0.054(5) 0.050(4) -0.006(4) 0.013(3) -0.010(3)
C(91) 0.062(5) 0.040(4) 0.067(5) -0.004(4) 0.021(4) -0.002(3)
C(92) 0.054(5) 0.033(4) 0.059(5) 0.000(3) 0.016(4) 0.012(3)
C(93) 0.051(4) 0.036(4) 0.047(4) -0.002(3) 0.006(3) 0.005(3)
C(94) 0.048(4) 0.042(4) 0.046(4) 0.001(3) -0.001(3) -0.004(3)
C(95) 0.051(5) 0.056(5) 0.046(4) 0.014(4) -0.006(3) -0.001(3)
C(96) 0.046(5) 0.055(5) 0.057(5) 0.007(4) -0.010(4) -0.012(4)
C(97) 0.062(6) 0.058(6) 0.089(7) -0.010(4) 0.007(5) -0.016(5)
C(98) 0.053(5) 0.055(5) 0.052(5) -0.011(4) -0.003(4) 0.001(3)
C(99) 0.049(4) 0.031(3) 0.034(3) 0.005(3) -0.005(3) 0.005(2)
C(100) 0.065(5) 0.049(5) 0.038(4) 0.017(4) -0.003(3) 0.009(3)
C(101) 0.060(5) 0.054(5) 0.065(5) 0.015(4) -0.004(4) -0.002(4)
C(102) 0.077(7) 0.069(6) 0.066(6) 0.033(5) -0.002(5) 0.015(5)
C(103) 0.088(7) 0.056(6) 0.059(5) 0.012(5) -0.018(5) 0.024(4)
C(104) 0.069(6) 0.048(5) 0.043(4) -0.001(4) -0.009(4) 0.007(3)
C(105) 0.056(5) 0.038(4) 0.040(4) 0.001(3) 0.000(3) -0.002(3)
C(106) 0.057(5) 0.038(4) 0.052(4) -0.005(3) 0.000(4) -0.001(3)
C(107) 0.084(7) 0.037(4) 0.058(5) -0.003(4) 0.007(5) -0.009(3)
C(108) 0.118(9) 0.028(4) 0.074(6) 0.006(5) -0.018(6) -0.009(4)
C(109) 0.122(10) 0.061(7) 0.082(7) 0.043(6) -0.033(7) -0.017(5)
C(110) 0.095(8) 0.042(5) 0.064(6) 0.014(5) -0.034(5) -0.009(4)
C(111) 0.051(4) 0.033(3) 0.030(3) -0.004(3) -0.003(3) -0.003(2)
C(112) 0.044(4) 0.053(5) 0.038(4) -0.005(3) -0.001(3) 0.005(3)
C(113) 0.062(5) 0.061(5) 0.037(4) -0.006(4) -0.011(3) 0.004(3)
C(114) 0.041(4) 0.055(5) 0.047(4) -0.008(3) -0.013(3) -0.001(3)
C(115) 0.042(4) 0.054(5) 0.051(4) -0.007(3) 0.003(3) -0.006(3)
C(116) 0.039(4) 0.051(4) 0.035(3) -0.008(3) -0.001(3) -0.002(3)
C(117) 0.036(4) 0.041(4) 0.043(4) 0.003(3) 0.007(3) -0.006(3)
C(118) 0.064(5) 0.046(4) 0.041(4) -0.004(4) 0.008(3) -0.008(3)
C(119) 0.052(5) 0.067(6) 0.041(4) -0.006(4) 0.008(3) -0.017(3)
C(120) 0.049(5) 0.043(4) 0.059(5) -0.001(3) 0.010(4) -0.023(3)
C(121) 0.046(4) 0.039(4) 0.076(6) -0.002(3) 0.014(4) -0.005(4)
C(122) 0.052(4) 0.031(4) 0.046(4) 0.002(3) -0.002(3) -0.005(3)
C(123) 0.034(3) 0.037(3) 0.029(3) -0.003(3) -0.001(2) 0.004(2)
C(124) 0.035(4) 0.048(4) 0.050(4) -0.003(3) -0.007(3) 0.010(3)
C(125) 0.037(4) 0.063(6) 0.069(5) 0.002(4) 0.007(4) 0.018(4)
C(126) 0.042(4) 0.076(6) 0.050(4) 0.015(4) 0.000(3) -0.002(4)
C(127) 0.044(4) 0.054(5) 0.051(4) 0.009(3) -0.005(3) 0.003(3)
C(128) 0.044(4) 0.043(4) 0.034(3) 0.002(3) -0.003(3) 0.004(3)
C(129) 0.035(3) 0.035(3) 0.029(3) 0.007(3) 0.003(2) 0.003(2)
C(130) 0.048(4) 0.033(3) 0.033(3) 0.001(3) 0.004(3) 0.002(2)
C(131) 0.057(5) 0.040(4) 0.036(3) 0.011(3) 0.004(3) 0.008(3)
C(132) 0.057(5) 0.072(6) 0.033(4) 0.017(4) -0.006(3) 0.004(3)
C(133) 0.052(5) 0.058(5) 0.042(4) -0.001(4) -0.017(3) 0.009(3)
C(134) 0.039(4) 0.043(4) 0.036(3) 0.004(3) -0.010(3) 0.002(3)
C(135) 0.043(4) 0.043(4) 0.029(3) 0.006(3) 0.006(3) -0.003(2)
C(136) 0.053(5) 0.053(5) 0.051(4) 0.005(4) 0.013(4) 0.002(3)
C(137) 0.032(4) 0.080(7) 0.067(5) 0.006(4) -0.001(4) -0.005(4)
C(138) 0.056(5) 0.083(7) 0.050(5) 0.021(5) -0.006(4) -0.000(4)
C(139) 0.060(5) 0.060(5) 0.045(4) 0.020(4) 0.002(4) 0.003(3)
C(140) 0.049(4) 0.038(4) 0.036(3) 0.015(3) -0.002(3) -0.004(3)
C(141) 0.042(4) 0.043(4) 0.033(3) 0.006(3) 0.006(3) -0.001(3)
C(142) 0.066(5) 0.064(5) 0.033(4) 0.030(4) 0.006(3) 0.004(3)
C(143) 0.052(5) 0.068(6) 0.043(4) 0.020(4) 0.004(3) 0.010(4)
C(144) 0.068(6) 0.080(6) 0.024(3) 0.023(5) 0.001(3) 0.004(3)
C(145) 0.077(6) 0.066(6) 0.033(4) 0.020(5) -0.000(4) -0.002(3)
C(146) 0.067(6) 0.058(5) 0.037(4) 0.031(4) -0.004(3) 0.005(3)
C(147) 0.117(11) 0.112(12) 0.111(11) 0.005(9) -0.050(9) -0.003(8)
C(148) 0.21(2) 0.078(11) 0.24(2) -0.040(13) -0.092(19) 0.049(13)
C(149) 0.088(10) 0.122(13) 0.136(13) -0.005(9) 0.017(9) -0.008(10)
C(150) 0.036(9) 0.059(12) 0.117(17) 0.014(8) -0.000(10) 0.043(11)
C(151) 0.188(19) 0.22(2) 0.135(15) 0.138(18) -0.039(13) -0.077(14)
C(152) 0.41(5) 0.28(3) 0.19(2) 0.02(3) 0.23(3) -0.02(2)
C(153) 0.30(3) 0.23(2) 0.18(2) 0.19(2) 0.07(2) 0.09(2)
C(154) 0.137(13) 0.078(9) 0.129(13) 0.009(9) -0.011(10) 0.015(8)

loop_
_atom_type_symbol
_atom_type_description
_atom_type_scat_dispersion_real
_atom_type_scat_dispersion_imag
_atom_type_scat_source
C C 0.003 0.002
;
International Tables for Crystallography
(1992, Vol. C, Tables 4.2.6.8 and 6.1.1.4)
;
H H 0.000 0.000
;
International Tables for Crystallography
(1992, Vol. C, Table 6.1.1.4)
;
Cl Cl 0.148 0.159
;
International Tables for Crystallography
(1992, Vol. C, Tables 4.2.6.8 and 6.1.1.4)
;
F F 0.017 0.010
;
International Tables for Crystallography
(1992, Vol. C, Tables 4.2.6.8 and 6.1.1.4)
;
N N 0.006 0.003
;
International Tables for Crystallography
(1992, Vol. C, Tables 4.2.6.8 and 6.1.1.4)
;
P P 0.102 0.094
;
International Tables for Crystallography
(1992, Vol. C, Tables 4.2.6.8 and 6.1.1.4)
;
Pd Pd -0.999 1.007
;
International Tables for Crystallography
(1992, Vol. C, Tables 4.2.6.8 and 6.1.1.4)
;
Pt Pt -1.703 8.390
;
International Tables for Crystallography
(1992, Vol. C, Tables 4.2.6.8 and 6.1.1.4)
;
O O 0.011 0.006
;
International Tables for Crystallography
(1992, Vol. C, Tables 4.2.6.8 and 6.1.1.4)
;

loop_
_geom_angle_atom_site_label_1
_geom_angle_atom_site_label_2
_geom_angle_atom_site_label_3
_geom_angle
_geom_angle_publ_flag
Pt(2) Pt(1) P(1) 88.44(4) yes
Pt(2) Pt(1) P(4) 91.18(4) yes
Pt(2) Pt(1) C(1) 177.2(2) yes
P(1) Pt(1) P(4) 177.80(6) yes
P(1) Pt(1) C(1) 88.8(2) yes
P(4) Pt(1) C(1) 91.6(2) yes
Pt(1) Pt(2) Pd(1) 174.578(17) yes
Pt(1) Pt(2) P(2) 92.44(4) yes
Pt(1) Pt(2) P(5) 86.97(4) yes
Pd(1) Pt(2) P(2) 90.37(4) yes
Pd(1) Pt(2) P(5) 90.41(4) yes
P(2) Pt(2) P(5) 177.66(6) yes
Pt(4) Pt(3) Pd(2) 179.850(17) yes
Pt(4) Pt(3) P(8) 89.19(4) yes
Pt(4) Pt(3) P(11) 89.87(4) yes
Pd(2) Pt(3) P(8) 90.84(4) yes
Pd(2) Pt(3) P(11) 90.10(4) yes
P(8) Pt(3) P(11) 179.06(6) yes
Pt(3) Pt(4) P(9) 89.43(4) yes
Pt(3) Pt(4) P(12) 89.08(4) yes
Pt(3) Pt(4) C(2) 177.0(2) yes
P(9) Pt(4) P(12) 178.02(7) yes
P(9) Pt(4) C(2) 89.1(2) yes
P(12) Pt(4) C(2) 92.4(2) yes
Pt(2) Pd(1) Pd(2) 178.74(2) yes
Pt(2) Pd(1) P(3) 85.14(5) yes
Pt(2) Pd(1) P(6) 85.71(4) yes
Pd(2) Pd(1) P(3) 94.63(5) yes
Pd(2) Pd(1) P(6) 94.55(5) yes
P(3) Pd(1) P(6) 170.74(7) yes
Pt(3) Pd(2) Pd(1) 179.77(2) yes
Pt(3) Pd(2) P(7) 85.01(5) yes
Pt(3) Pd(2) P(10) 86.09(5) yes
Pd(1) Pd(2) P(7) 94.76(5) yes
Pd(1) Pd(2) P(10) 94.14(5) yes
P(7) Pd(2) P(10) 171.07(7) yes
Pt(1) P(1) C(3) 119.0(2) yes
Pt(1) P(1) C(27) 109.9(2) yes
Pt(1) P(1) C(33) 113.9(2) yes
C(3) P(1) C(27) 104.2(3) yes
C(3) P(1) C(33) 104.6(3) yes
C(27) P(1) C(33) 103.7(3) yes
Pt(2) P(2) C(3) 110.0(2) yes
Pt(2) P(2) C(4) 116.2(2) yes
Pt(2) P(2) C(39) 119.2(2) yes
C(3) P(2) C(4) 102.3(3) yes
C(3) P(2) C(39) 103.1(3) yes
C(4) P(2) C(39) 103.9(3) yes
Pd(1) P(3) C(4) 107.5(2) yes
Pd(1) P(3) C(45) 119.8(2) yes
Pd(1) P(3) C(51) 122.0(2) yes
C(4) P(3) C(45) 102.3(3) yes
C(4) P(3) C(51) 104.1(3) yes
C(45) P(3) C(51) 98.5(3) yes
Pt(1) P(4) C(5) 115.4(2) yes
Pt(1) P(4) C(57) 116.7(2) yes
Pt(1) P(4) C(63) 109.2(2) yes
C(5) P(4) C(57) 103.1(3) yes
C(5) P(4) C(63) 104.6(3) yes
C(57) P(4) C(63) 106.8(3) yes
Pt(2) P(5) C(5) 108.3(2) yes
Pt(2) P(5) C(6) 116.6(2) yes
Pt(2) P(5) C(69) 118.6(2) yes
C(5) P(5) C(6) 102.5(3) yes
C(5) P(5) C(69) 104.6(3) yes
C(6) P(5) C(69) 104.4(3) yes
Pd(1) P(6) C(6) 107.5(2) yes
Pd(1) P(6) C(75) 117.8(2) yes
Pd(1) P(6) C(81) 121.9(2) yes
C(6) P(6) C(75) 104.9(3) yes
C(6) P(6) C(81) 103.2(3) yes
C(75) P(6) C(81) 99.6(3) yes
Pd(2) P(7) C(7) 107.9(2) yes
Pd(2) P(7) C(87) 121.7(2) yes
Pd(2) P(7) C(93) 117.7(2) yes
C(7) P(7) C(87) 103.6(3) yes
C(7) P(7) C(93) 103.8(3) yes
C(87) P(7) C(93) 100.1(3) yes
Pt(3) P(8) C(7) 116.0(2) yes
Pt(3) P(8) C(8) 110.8(2) yes
Pt(3) P(8) C(99) 118.1(2) yes
C(7) P(8) C(8) 101.9(3) yes
C(7) P(8) C(99) 103.6(3) yes
C(8) P(8) C(99) 104.5(3) yes
Pt(4) P(9) C(8) 117.5(2) yes
Pt(4) P(9) C(105) 110.8(2) yes
Pt(4) P(9) C(111) 113.8(2) yes
C(8) P(9) C(105) 104.8(3) yes
C(8) P(9) C(111) 104.4(3) yes
C(105) P(9) C(111) 104.4(3) yes
Pd(2) P(10) C(9) 107.2(2) yes
Pd(2) P(10) C(117) 122.1(2) yes
Pd(2) P(10) C(123) 117.9(2) yes
C(9) P(10) C(117) 103.4(3) yes
C(9) P(10) C(123) 103.5(3) yes
C(117) P(10) C(123) 100.6(3) yes
Pt(3) P(11) C(9) 116.7(2) yes
Pt(3) P(11) C(10) 109.2(2) yes
Pt(3) P(11) C(129) 117.4(2) yes
C(9) P(11) C(10) 102.6(3) yes
C(9) P(11) C(129) 103.8(3) yes
C(10) P(11) C(129) 105.6(3) yes
Pt(4) P(12) C(10) 117.5(2) yes
Pt(4) P(12) C(135) 113.7(2) yes
Pt(4) P(12) C(141) 111.5(2) yes
C(10) P(12) C(135) 103.3(3) yes
C(10) P(12) C(141) 105.5(3) yes
C(135) P(12) C(141) 104.1(3) yes
F(1) P(13) F(2) 91.3(3) yes
F(1) P(13) F(3) 91.7(3) yes
F(1) P(13) F(4) 89.6(3) yes
F(1) P(13) F(5) 178.8(3) yes
F(1) P(13) F(6) 89.4(3) yes
F(2) P(13) F(3) 90.0(3) yes
F(2) P(13) F(4) 178.2(3) yes
F(2) P(13) F(5) 89.7(3) yes
F(2) P(13) F(6) 90.4(3) yes
F(3) P(13) F(4) 88.4(3) yes
F(3) P(13) F(5) 88.9(3) yes
F(3) P(13) F(6) 178.8(3) yes
F(4) P(13) F(5) 89.5(3) yes
F(4) P(13) F(6) 91.2(3) yes
F(5) P(13) F(6) 90.0(3) yes
F(7) P(14) F(8) 90.2(3) yes
F(7) P(14) F(9) 88.5(3) yes
F(7) P(14) F(10) 90.7(3) yes
F(7) P(14) F(11) 89.2(3) yes
F(7) P(14) F(12) 179.0(3) yes
F(8) P(14) F(9) 89.1(3) yes
F(8) P(14) F(10) 91.7(3) yes
F(8) P(14) F(11) 178.6(3) yes
F(8) P(14) F(12) 90.5(3) yes
F(9) P(14) F(10) 179.0(3) yes
F(9) P(14) F(11) 89.7(3) yes
F(9) P(14) F(12) 90.8(3) yes
F(10) P(14) F(11) 89.6(3) yes
F(10) P(14) F(12) 89.9(3) yes
F(11) P(14) F(12) 90.0(3) yes
F(13) P(15) F(14) 88.5(4) yes
F(13) P(15) F(15) 89.0(3) yes
F(13) P(15) F(16) 177.8(5) yes
F(13) P(15) F(17) 88.1(4) yes
F(13) P(15) F(18) 90.2(3) yes
F(14) P(15) F(15) 91.2(5) yes
F(14) P(15) F(16) 93.4(5) yes
F(14) P(15) F(17) 176.4(5) yes
F(14) P(15) F(18) 88.4(4) yes
F(15) P(15) F(16) 89.9(4) yes
F(15) P(15) F(17) 89.7(4) yes
F(15) P(15) F(18) 179.1(4) yes
F(16) P(15) F(17) 90.0(5) yes
F(16) P(15) F(18) 90.9(4) yes
F(17) P(15) F(18) 90.6(4) yes
C(152) O(1) C(153) 105(2) yes
C(1) N(1) C(11) 167.1(7) yes
C(2) N(2) C(19) 168.6(8) yes
Pt(1) C(1) N(1) 174.7(7) yes
Pt(4) C(2) N(2) 173.2(8) yes
P(1) C(3) P(2) 110.2(3) yes
P(2) C(4) P(3) 106.4(3) yes
P(4) C(5) P(5) 104.4(3) yes
P(5) C(6) P(6) 106.2(3) yes
P(7) C(7) P(8) 106.1(3) yes
P(8) C(8) P(9) 108.2(3) yes
P(10) C(9) P(11) 106.3(3) yes
P(11) C(10) P(12) 108.7(3) yes
N(1) C(11) C(12) 122.6(8) yes
N(1) C(11) C(16) 112.5(7) yes
C(12) C(11) C(16) 124.8(7) yes
C(11) C(12) C(13) 116.7(10) yes
C(11) C(12) C(17) 121.8(8) yes
C(13) C(12) C(17) 121.5(10) yes
C(12) C(13) C(14) 120.4(11) yes
C(13) C(14) C(15) 121.9(10) yes
C(14) C(15) C(16) 120.6(11) yes
C(11) C(16) C(15) 115.6(9) yes
C(11) C(16) C(18) 121.3(8) yes
C(15) C(16) C(18) 123.0(9) yes
N(2) C(19) C(20) 115.8(8) yes
N(2) C(19) C(24) 121.5(8) yes
C(20) C(19) C(24) 122.6(8) yes
C(19) C(20) C(21) 115.7(9) yes
C(19) C(20) C(25) 121.1(8) yes
C(21) C(20) C(25) 123.1(9) yes
C(20) C(21) C(22) 121.5(10) yes
C(21) C(22) C(23) 121.9(11) yes
C(22) C(23) C(24) 121.3(12) yes
C(19) C(24) C(23) 116.9(10) yes
C(19) C(24) C(26) 120.9(10) yes
C(23) C(24) C(26) 122.1(11) yes
P(1) C(27) C(28) 119.9(5) yes
P(1) C(27) C(32) 121.0(5) yes
C(28) C(27) C(32) 118.9(6) yes
C(27) C(28) C(29) 120.1(7) yes
C(28) C(29) C(30) 120.2(7) yes
C(29) C(30) C(31) 119.1(7) yes
C(30) C(31) C(32) 121.0(8) yes
C(27) C(32) C(31) 120.7(7) yes
P(1) C(33) C(34) 118.9(5) yes
P(1) C(33) C(38) 121.4(6) yes
C(34) C(33) C(38) 119.7(7) yes
C(33) C(34) C(35) 119.3(7) yes
C(34) C(35) C(36) 120.8(8) yes
C(35) C(36) C(37) 119.9(9) yes
C(36) C(37) C(38) 120.8(8) yes
C(33) C(38) C(37) 119.5(7) yes
P(2) C(39) C(40) 120.9(6) yes
P(2) C(39) C(44) 119.4(5) yes
C(40) C(39) C(44) 119.6(7) yes
C(39) C(40) C(41) 118.6(8) yes
C(40) C(41) C(42) 122.1(8) yes
C(41) C(42) C(43) 118.6(9) yes
C(42) C(43) C(44) 121.3(9) yes
C(39) C(44) C(43) 119.8(8) yes
P(3) C(45) C(46) 121.7(5) yes
P(3) C(45) C(50) 119.9(5) yes
C(46) C(45) C(50) 118.4(6) yes
C(45) C(46) C(47) 119.5(8) yes
C(46) C(47) C(48) 122.0(9) yes
C(47) C(48) C(49) 119.2(8) yes
C(48) C(49) C(50) 121.2(8) yes
C(45) C(50) C(49) 119.7(7) yes
P(3) C(51) C(52) 116.6(5) yes
P(3) C(51) C(56) 123.3(6) yes
C(52) C(51) C(56) 119.9(7) yes
C(51) C(52) C(53) 119.5(7) yes
C(52) C(53) C(54) 120.1(8) yes
C(53) C(54) C(55) 120.2(8) yes
C(54) C(55) C(56) 118.8(7) yes
C(51) C(56) C(55) 121.3(7) yes
P(4) C(57) C(58) 121.2(5) yes
P(4) C(57) C(62) 120.0(5) yes
C(58) C(57) C(62) 118.7(6) yes
C(57) C(58) C(59) 120.8(7) yes
C(58) C(59) C(60) 120.3(8) yes
C(59) C(60) C(61) 119.9(8) yes
C(60) C(61) C(62) 120.6(9) yes
C(57) C(62) C(61) 119.6(8) yes
P(4) C(63) C(64) 123.9(5) yes
P(4) C(63) C(68) 117.9(5) yes
C(64) C(63) C(68) 118.1(6) yes
C(63) C(64) C(65) 121.3(7) yes
C(64) C(65) C(66) 118.7(8) yes
C(65) C(66) C(67) 120.9(8) yes
C(66) C(67) C(68) 118.9(7) yes
C(63) C(68) C(67) 121.9(7) yes
P(5) C(69) C(70) 119.5(5) yes
P(5) C(69) C(74) 122.7(5) yes
C(70) C(69) C(74) 117.7(6) yes
C(69) C(70) C(71) 121.0(7) yes
C(70) C(71) C(72) 118.4(7) yes
C(71) C(72) C(73) 121.9(8) yes
C(72) C(73) C(74) 120.4(8) yes
C(69) C(74) C(73) 120.7(7) yes
P(6) C(75) C(76) 119.7(5) yes
P(6) C(75) C(80) 120.5(5) yes
C(76) C(75) C(80) 119.8(7) yes
C(75) C(76) C(77) 118.6(7) yes
C(76) C(77) C(78) 121.5(7) yes
C(77) C(78) C(79) 119.5(7) yes
C(78) C(79) C(80) 121.0(7) yes
C(75) C(80) C(79) 119.6(7) yes
P(6) C(81) C(82) 123.1(5) yes
P(6) C(81) C(86) 118.4(5) yes
C(82) C(81) C(86) 118.4(6) yes
C(81) C(82) C(83) 121.4(7) yes
C(82) C(83) C(84) 118.9(7) yes
C(83) C(84) C(85) 120.1(6) yes
C(84) C(85) C(86) 119.0(7) yes
C(81) C(86) C(85) 122.1(7) yes
P(7) C(87) C(88) 123.1(6) yes
P(7) C(87) C(92) 118.0(6) yes
C(88) C(87) C(92) 118.8(7) yes
C(87) C(88) C(89) 118.1(7) yes
C(88) C(89) C(90) 121.3(7) yes
C(89) C(90) C(91) 120.0(8) yes
C(90) C(91) C(92) 119.2(8) yes
C(87) C(92) C(91) 122.4(7) yes
P(7) C(93) C(94) 122.2(6) yes
P(7) C(93) C(98) 120.7(6) yes
C(94) C(93) C(98) 117.2(7) yes
C(93) C(94) C(95) 122.2(7) yes
C(94) C(95) C(96) 119.1(8) yes
C(95) C(96) C(97) 121.3(8) yes
C(96) C(97) C(98) 119.7(9) yes
C(93) C(98) C(97) 120.4(8) yes
P(8) C(99) C(100) 119.5(5) yes
P(8) C(99) C(104) 120.2(6) yes
C(100) C(99) C(104) 120.2(7) yes
C(99) C(100) C(101) 119.8(7) yes
C(100) C(101) C(102) 120.4(9) yes
C(101) C(102) C(103) 120.2(10) yes
C(102) C(103) C(104) 121.3(9) yes
C(99) C(104) C(103) 118.1(8) yes
P(9) C(105) C(106) 121.1(6) yes
P(9) C(105) C(110) 120.2(6) yes
C(106) C(105) C(110) 118.6(8) yes
C(105) C(106) C(107) 121.3(8) yes
C(106) C(107) C(108) 118.8(8) yes
C(107) C(108) C(109) 119.3(9) yes
C(108) C(109) C(110) 120.4(11) yes
C(105) C(110) C(109) 121.4(9) yes
P(9) C(111) C(112) 120.7(5) yes
P(9) C(111) C(116) 121.4(5) yes
C(112) C(111) C(116) 117.8(7) yes
C(111) C(112) C(113) 120.3(7) yes
C(112) C(113) C(114) 121.2(7) yes
C(113) C(114) C(115) 119.4(7) yes
C(114) C(115) C(116) 119.8(7) yes
C(111) C(116) C(115) 121.4(7) yes
P(10) C(117) C(118) 118.4(6) yes
P(10) C(117) C(122) 123.7(5) yes
C(118) C(117) C(122) 117.7(7) yes
C(117) C(118) C(119) 121.7(7) yes
C(118) C(119) C(120) 119.5(7) yes
C(119) C(120) C(121) 121.3(8) yes
C(120) C(121) C(122) 118.9(8) yes
C(117) C(122) C(121) 120.9(7) yes
P(10) C(123) C(124) 120.5(5) yes
P(10) C(123) C(128) 121.2(5) yes
C(124) C(123) C(128) 118.3(7) yes
C(123) C(124) C(125) 122.5(8) yes
C(124) C(125) C(126) 119.2(7) yes
C(125) C(126) C(127) 118.2(8) yes
C(126) C(127) C(128) 122.4(8) yes
C(123) C(128) C(127) 119.3(7) yes
P(11) C(129) C(130) 121.0(5) yes
P(11) C(129) C(134) 119.0(5) yes
C(130) C(129) C(134) 120.0(6) yes
C(129) C(130) C(131) 119.9(6) yes
C(130) C(131) C(132) 120.9(7) yes
C(131) C(132) C(133) 119.4(7) yes
C(132) C(133) C(134) 118.8(7) yes
C(129) C(134) C(133) 121.0(7) yes
P(12) C(135) C(136) 119.6(6) yes
P(12) C(135) C(140) 120.1(5) yes
C(136) C(135) C(140) 120.3(7) yes
C(135) C(136) C(137) 119.2(8) yes
C(136) C(137) C(138) 119.7(8) yes
C(137) C(138) C(139) 121.5(9) yes
C(138) C(139) C(140) 119.2(8) yes
C(135) C(140) C(139) 120.1(7) yes
P(12) C(141) C(142) 121.1(6) yes
P(12) C(141) C(146) 118.8(6) yes
C(142) C(141) C(146) 119.3(7) yes
C(141) C(142) C(143) 120.0(8) yes
C(142) C(143) C(144) 121.2(8) yes
C(143) C(144) C(145) 119.3(7) yes
C(144) C(145) C(146) 120.3(8) yes
C(141) C(146) C(145) 119.8(8) yes
Cl(1) C(147) Cl(2) 112.0(9) yes
Cl(3) C(148) Cl(4) 107.4(9) yes
Cl(5) C(149) Cl(6) 109.3(9) yes
Cl(7) C(150) Cl(8) 121.0(14) yes
O(1) C(152) C(151) 108(2) yes
O(1) C(153) C(154) 103.7(17) yes
Pt(2) Pd(1) H(1) 178.7 no
Pd(2) Pd(1) H(1) 0.0 no
P(3) Pd(1) H(1) 94.7 no
P(6) Pd(1) H(1) 94.5 no
Pt(3) Pd(2) H(1) 179.8 no
Pd(1) Pd(2) H(1) 0.0 no
P(7) Pd(2) H(1) 94.8 no
P(10) Pd(2) H(1) 94.1 no
P(1) C(3) H(2) 109.6 no
P(1) C(3) H(3) 109.6 no
P(2) C(3) H(2) 109.6 no
P(2) C(3) H(3) 109.6 no
H(2) C(3) H(3) 108.1 no
P(2) C(4) H(4) 110.5 no
P(2) C(4) H(5) 110.5 no
P(3) C(4) H(4) 110.4 no
P(3) C(4) H(5) 110.4 no
H(4) C(4) H(5) 108.6 no
P(4) C(5) H(6) 110.9 no
P(4) C(5) H(7) 110.9 no
P(5) C(5) H(6) 110.9 no
P(5) C(5) H(7) 110.9 no
H(6) C(5) H(7) 108.9 no
P(5) C(6) H(8) 110.5 no
P(5) C(6) H(9) 110.5 no
P(6) C(6) H(8) 110.5 no
P(6) C(6) H(9) 110.5 no
H(8) C(6) H(9) 108.7 no
P(7) C(7) H(10) 110.5 no
P(7) C(7) H(11) 110.5 no
P(8) C(7) H(10) 110.5 no
P(8) C(7) H(11) 110.5 no
H(10) C(7) H(11) 108.7 no
P(8) C(8) H(12) 110.1 no
P(8) C(8) H(13) 110.1 no
P(9) C(8) H(12) 110.1 no
P(9) C(8) H(13) 110.1 no
H(12) C(8) H(13) 108.4 no
P(10) C(9) H(14) 110.5 no
P(10) C(9) H(15) 110.5 no
P(11) C(9) H(14) 110.5 no
P(11) C(9) H(15) 110.5 no
H(14) C(9) H(15) 108.7 no
P(11) C(10) H(16) 109.9 no
P(11) C(10) H(17) 109.9 no
P(12) C(10) H(16) 109.9 no
P(12) C(10) H(17) 109.9 no
H(16) C(10) H(17) 108.3 no
C(12) C(13) H(18) 119.8 no
C(14) C(13) H(18) 119.8 no
C(13) C(14) H(19) 119.0 no
C(15) C(14) H(19) 119.0 no
C(14) C(15) H(20) 119.7 no
C(16) C(15) H(20) 119.7 no
C(12) C(17) H(21) 109.5 no
C(12) C(17) H(22) 109.5 no
C(12) C(17) H(23) 109.5 no
H(21) C(17) H(22) 109.5 no
H(21) C(17) H(23) 109.5 no
H(22) C(17) H(23) 109.5 no
C(16) C(18) H(24) 109.5 no
C(16) C(18) H(25) 109.5 no
C(16) C(18) H(26) 109.5 no
H(24) C(18) H(25) 109.5 no
H(24) C(18) H(26) 109.5 no
H(25) C(18) H(26) 109.5 no
C(20) C(21) H(27) 119.3 no
C(22) C(21) H(27) 119.3 no
C(21) C(22) H(28) 119.0 no
C(23) C(22) H(28) 119.1 no
C(22) C(23) H(29) 119.3 no
C(24) C(23) H(29) 119.3 no
C(20) C(25) H(30) 109.5 no
C(20) C(25) H(31) 109.5 no
C(20) C(25) H(32) 109.5 no
H(30) C(25) H(31) 109.5 no
H(30) C(25) H(32) 109.5 no
H(31) C(25) H(32) 109.5 no
C(24) C(26) H(33) 109.5 no
C(24) C(26) H(34) 109.5 no
C(24) C(26) H(35) 109.5 no
H(33) C(26) H(34) 109.5 no
H(33) C(26) H(35) 109.5 no
H(34) C(26) H(35) 109.5 no
C(27) C(28) H(36) 119.9 no
C(29) C(28) H(36) 119.9 no
C(28) C(29) H(37) 119.9 no
C(30) C(29) H(37) 119.9 no
C(29) C(30) H(38) 120.4 no
C(31) C(30) H(38) 120.4 no
C(30) C(31) H(39) 119.5 no
C(32) C(31) H(39) 119.5 no
C(27) C(32) H(40) 119.7 no
C(31) C(32) H(40) 119.7 no
C(33) C(34) H(41) 120.3 no
C(35) C(34) H(41) 120.3 no
C(34) C(35) H(42) 119.6 no
C(36) C(35) H(42) 119.6 no
C(35) C(36) H(43) 120.0 no
C(37) C(36) H(43) 120.0 no
C(36) C(37) H(44) 119.6 no
C(38) C(37) H(44) 119.6 no
C(33) C(38) H(45) 120.3 no
C(37) C(38) H(45) 120.3 no
C(39) C(40) H(46) 120.7 no
C(41) C(40) H(46) 120.7 no
C(40) C(41) H(47) 119.0 no
C(42) C(41) H(47) 119.0 no
C(41) C(42) H(48) 120.7 no
C(43) C(42) H(48) 120.7 no
C(42) C(43) H(49) 119.4 no
C(44) C(43) H(49) 119.4 no
C(39) C(44) H(50) 120.1 no
C(43) C(44) H(50) 120.1 no
C(45) C(46) H(51) 120.3 no
C(47) C(46) H(51) 120.3 no
C(46) C(47) H(52) 119.0 no
C(48) C(47) H(52) 119.0 no
C(47) C(48) H(53) 120.4 no
C(49) C(48) H(53) 120.4 no
C(48) C(49) H(54) 119.4 no
C(50) C(49) H(54) 119.4 no
C(45) C(50) H(55) 120.1 no
C(49) C(50) H(55) 120.1 no
C(51) C(52) H(56) 120.2 no
C(53) C(52) H(56) 120.2 no
C(52) C(53) H(57) 119.9 no
C(54) C(53) H(57) 119.9 no
C(53) C(54) H(58) 119.9 no
C(55) C(54) H(58) 119.9 no
C(54) C(55) H(59) 120.6 no
C(56) C(55) H(59) 120.6 no
C(51) C(56) H(60) 119.3 no
C(55) C(56) H(60) 119.3 no
C(57) C(58) H(61) 119.6 no
C(59) C(58) H(61) 119.6 no
C(58) C(59) H(62) 119.9 no
C(60) C(59) H(62) 119.9 no
C(59) C(60) H(63) 120.1 no
C(61) C(60) H(63) 120.1 no
C(60) C(61) H(64) 119.7 no
C(62) C(61) H(64) 119.7 no
C(57) C(62) H(65) 120.2 no
C(61) C(62) H(65) 120.2 no
C(63) C(64) H(66) 119.3 no
C(65) C(64) H(66) 119.3 no
C(64) C(65) H(67) 120.6 no
C(66) C(65) H(67) 120.6 no
C(65) C(66) H(68) 119.5 no
C(67) C(66) H(68) 119.5 no
C(66) C(67) H(69) 120.5 no
C(68) C(67) H(69) 120.6 no
C(63) C(68) H(70) 119.0 no
C(67) C(68) H(70) 119.0 no
C(69) C(70) H(71) 119.5 no
C(71) C(70) H(71) 119.5 no
C(70) C(71) H(72) 120.8 no
C(72) C(71) H(72) 120.8 no
C(71) C(72) H(73) 119.1 no
C(73) C(72) H(73) 119.1 no
C(72) C(73) H(74) 119.8 no
C(74) C(73) H(74) 119.8 no
C(69) C(74) H(75) 119.7 no
C(73) C(74) H(75) 119.7 no
C(75) C(76) H(76) 120.7 no
C(77) C(76) H(76) 120.7 no
C(76) C(77) H(77) 119.2 no
C(78) C(77) H(77) 119.2 no
C(77) C(78) H(78) 120.2 no
C(79) C(78) H(78) 120.2 no
C(78) C(79) H(79) 119.5 no
C(80) C(79) H(79) 119.5 no
C(75) C(80) H(80) 120.2 no
C(79) C(80) H(80) 120.2 no
C(81) C(82) H(81) 119.3 no
C(83) C(82) H(81) 119.3 no
C(82) C(83) H(82) 120.6 no
C(84) C(83) H(82) 120.6 no
C(83) C(84) H(83) 120.0 no
C(85) C(84) H(83) 120.0 no
C(84) C(85) H(84) 120.5 no
C(86) C(85) H(84) 120.5 no
C(81) C(86) H(85) 118.9 no
C(85) C(86) H(85) 118.9 no
C(87) C(88) H(86) 120.9 no
C(89) C(88) H(86) 120.9 no
C(88) C(89) H(87) 119.4 no
C(90) C(89) H(87) 119.4 no
C(89) C(90) H(88) 120.0 no
C(91) C(90) H(88) 120.0 no
C(90) C(91) H(89) 120.4 no
C(92) C(91) H(89) 120.4 no
C(87) C(92) H(90) 118.8 no
C(91) C(92) H(90) 118.8 no
C(93) C(94) H(91) 118.9 no
C(95) C(94) H(91) 118.9 no
C(94) C(95) H(92) 120.4 no
C(96) C(95) H(92) 120.4 no
C(95) C(96) H(93) 119.3 no
C(97) C(96) H(93) 119.3 no
C(96) C(97) H(94) 120.1 no
C(98) C(97) H(94) 120.1 no
C(93) C(98) H(95) 119.8 no
C(97) C(98) H(95) 119.8 no
C(99) C(100) H(96) 120.1 no
C(101) C(100) H(96) 120.1 no
C(100) C(101) H(97) 119.8 no
C(102) C(101) H(97) 119.8 no
C(101) C(102) H(98) 119.9 no
C(103) C(102) H(98) 119.9 no
C(102) C(103) H(99) 119.4 no
C(104) C(103) H(99) 119.3 no
C(99) C(104) H(100) 121.0 no
C(103) C(104) H(100) 121.0 no
C(105) C(106) H(101) 119.3 no
C(107) C(106) H(101) 119.3 no
C(106) C(107) H(102) 120.6 no
C(108) C(107) H(102) 120.6 no
C(107) C(108) H(103) 120.3 no
C(109) C(108) H(103) 120.3 no
C(108) C(109) H(104) 119.8 no
C(110) C(109) H(104) 119.8 no
C(105) C(110) H(105) 119.3 no
C(109) C(110) H(105) 119.3 no
C(111) C(112) H(106) 119.9 no
C(113) C(112) H(106) 119.9 no
C(112) C(113) H(107) 119.4 no
C(114) C(113) H(107) 119.4 no
C(113) C(114) H(108) 120.3 no
C(115) C(114) H(108) 120.3 no
C(114) C(115) H(109) 120.1 no
C(116) C(115) H(109) 120.1 no
C(111) C(116) H(110) 119.3 no
C(115) C(116) H(110) 119.3 no
C(117) C(118) H(111) 119.2 no
C(119) C(118) H(111) 119.2 no
C(118) C(119) H(112) 120.2 no
C(120) C(119) H(112) 120.2 no
C(119) C(120) H(113) 119.3 no
C(121) C(120) H(113) 119.3 no
C(120) C(121) H(114) 120.6 no
C(122) C(121) H(114) 120.6 no
C(117) C(122) H(115) 119.6 no
C(121) C(122) H(115) 119.6 no
C(123) C(124) H(116) 118.7 no
C(125) C(124) H(116) 118.7 no
C(124) C(125) H(117) 120.4 no
C(126) C(125) H(117) 120.4 no
C(125) C(126) H(118) 120.9 no
C(127) C(126) H(118) 120.9 no
C(126) C(127) H(119) 118.8 no
C(128) C(127) H(119) 118.8 no
C(123) C(128) H(120) 120.4 no
C(127) C(128) H(120) 120.4 no
C(129) C(130) H(121) 120.1 no
C(131) C(130) H(121) 120.1 no
C(130) C(131) H(122) 119.5 no
C(132) C(131) H(122) 119.5 no
C(131) C(132) H(123) 120.3 no
C(133) C(132) H(123) 120.3 no
C(132) C(133) H(124) 120.6 no
C(134) C(133) H(124) 120.6 no
C(129) C(134) H(125) 119.5 no
C(133) C(134) H(125) 119.5 no
C(135) C(136) H(126) 120.4 no
C(137) C(136) H(126) 120.4 no
C(136) C(137) H(127) 120.2 no
C(138) C(137) H(127) 120.2 no
C(137) C(138) H(128) 119.3 no
C(139) C(138) H(128) 119.2 no
C(138) C(139) H(129) 120.4 no
C(140) C(139) H(129) 120.4 no
C(135) C(140) H(130) 120.0 no
C(139) C(140) H(130) 120.0 no
C(141) C(142) H(131) 120.0 no
C(143) C(142) H(131) 120.0 no
C(142) C(143) H(132) 119.4 no
C(144) C(143) H(132) 119.4 no
C(143) C(144) H(133) 120.4 no
C(145) C(144) H(133) 120.4 no
C(144) C(145) H(134) 119.8 no
C(146) C(145) H(134) 119.8 no
C(141) C(146) H(135) 120.1 no
C(145) C(146) H(135) 120.1 no
Cl(1) C(147) H(136) 109.2 no
Cl(1) C(147) H(137) 109.2 no
Cl(2) C(147) H(136) 109.2 no
Cl(2) C(147) H(137) 109.2 no
H(136) C(147) H(137) 107.9 no
Cl(3) C(148) H(138) 110.2 no
Cl(3) C(148) H(139) 110.2 no
Cl(4) C(148) H(138) 110.2 no
Cl(4) C(148) H(139) 110.2 no
H(138) C(148) H(139) 108.5 no
Cl(5) C(149) H(140) 109.8 no
Cl(5) C(149) H(141) 109.8 no
Cl(6) C(149) H(140) 109.8 no
Cl(6) C(149) H(141) 109.8 no
H(140) C(149) H(141) 108.3 no
Cl(7) C(150) H(142) 107.1 no
Cl(7) C(150) H(143) 107.1 no
Cl(8) C(150) H(142) 107.1 no
Cl(8) C(150) H(143) 107.1 no
H(142) C(150) H(143) 106.8 no
C(152) C(151) H(144) 109.5 no
C(152) C(151) H(145) 109.5 no
C(152) C(151) H(146) 109.5 no
H(144) C(151) H(145) 109.5 no
H(144) C(151) H(146) 109.5 no
H(145) C(151) H(146) 109.5 no
O(1) C(152) H(147) 110.0 no
O(1) C(152) H(148) 110.0 no
C(151) C(152) H(147) 110.0 no
C(151) C(152) H(148) 110.0 no
H(147) C(152) H(148) 108.4 no
O(1) C(153) H(149) 111.0 no
O(1) C(153) H(150) 111.0 no
C(154) C(153) H(149) 111.0 no
C(154) C(153) H(150) 111.0 no
H(149) C(153) H(150) 109.0 no
C(153) C(154) H(151) 109.5 no
C(153) C(154) H(152) 109.5 no
C(153) C(154) H(153) 109.5 no
H(151) C(154) H(152) 109.5 no
H(151) C(154) H(153) 109.5 no
H(152) C(154) H(153) 109.5 no
Pd(1) H(1) Pd(2) 179.9 no

loop_
_geom_bond_atom_site_label_1
_geom_bond_atom_site_label_2
_geom_bond_distance
_geom_bond_publ_flag
Pt(1) Pt(2) 2.7174(3) yes
Pt(1) P(1) 2.3034(19) yes
Pt(1) P(4) 2.3032(18) yes
Pt(1) C(1) 1.956(7) yes
Pt(2) Pd(1) 2.7555(5) yes
Pt(2) P(2) 2.2635(17) yes
Pt(2) P(5) 2.2520(17) yes
Pt(3) Pt(4) 2.7098(3) yes
Pt(3) Pd(2) 2.7569(6) yes
Pt(3) P(8) 2.2553(17) yes
Pt(3) P(11) 2.2593(17) yes
Pt(4) P(9) 2.2936(18) yes
Pt(4) P(12) 2.3114(18) yes
Pt(4) C(2) 1.949(8) yes
Pd(1) Pd(2) 3.2514(7) yes
Pd(1) P(3) 2.283(2) yes
Pd(1) P(6) 2.287(2) yes
Pd(2) P(7) 2.288(2) yes
Pd(2) P(10) 2.282(2) yes
Cl(1) C(147) 1.706(16) yes
Cl(2) C(147) 1.754(15) yes
Cl(3) C(148) 1.82(2) yes
Cl(4) C(148) 1.755(19) yes
Cl(5) C(149) 1.832(18) yes
Cl(6) C(149) 1.691(17) yes
Cl(7) C(150) 1.51(2) yes
Cl(8) C(150) 1.84(2) yes
P(1) C(3) 1.835(7) yes
P(1) C(27) 1.834(6) yes
P(1) C(33) 1.824(8) yes
P(2) C(3) 1.839(7) yes
P(2) C(4) 1.828(7) yes
P(2) C(39) 1.826(7) yes
P(3) C(4) 1.833(7) yes
P(3) C(45) 1.834(7) yes
P(3) C(51) 1.850(8) yes
P(4) C(5) 1.842(6) yes
P(4) C(57) 1.816(7) yes
P(4) C(63) 1.830(7) yes
P(5) C(5) 1.845(7) yes
P(5) C(6) 1.844(6) yes
P(5) C(69) 1.816(7) yes
P(6) C(6) 1.829(7) yes
P(6) C(75) 1.840(7) yes
P(6) C(81) 1.844(6) yes
P(7) C(7) 1.830(8) yes
P(7) C(87) 1.845(7) yes
P(7) C(93) 1.825(8) yes
P(8) C(7) 1.848(7) yes
P(8) C(8) 1.852(7) yes
P(8) C(99) 1.824(8) yes
P(9) C(8) 1.840(7) yes
P(9) C(105) 1.832(8) yes
P(9) C(111) 1.819(8) yes
P(10) C(9) 1.835(6) yes
P(10) C(117) 1.839(7) yes
P(10) C(123) 1.831(7) yes
P(11) C(9) 1.841(7) yes
P(11) C(10) 1.848(7) yes
P(11) C(129) 1.846(7) yes
P(12) C(10) 1.824(7) yes
P(12) C(135) 1.818(8) yes
P(12) C(141) 1.829(7) yes
P(13) F(1) 1.591(5) yes
P(13) F(2) 1.597(6) yes
P(13) F(3) 1.597(6) yes
P(13) F(4) 1.600(5) yes
P(13) F(5) 1.615(6) yes
P(13) F(6) 1.598(6) yes
P(14) F(7) 1.605(6) yes
P(14) F(8) 1.613(6) yes
P(14) F(9) 1.611(6) yes
P(14) F(10) 1.586(5) yes
P(14) F(11) 1.599(6) yes
P(14) F(12) 1.620(6) yes
P(15) F(13) 1.583(7) yes
P(15) F(14) 1.555(10) yes
P(15) F(15) 1.622(7) yes
P(15) F(16) 1.549(10) yes
P(15) F(17) 1.568(8) yes
P(15) F(18) 1.597(7) yes
O(1) C(152) 1.24(3) yes
O(1) C(153) 1.39(3) yes
N(1) C(1) 1.087(9) yes
N(1) C(11) 1.503(10) yes
N(2) C(2) 1.086(11) yes
N(2) C(19) 1.504(10) yes
C(11) C(12) 1.385(13) yes
C(11) C(16) 1.408(13) yes
C(12) C(13) 1.403(14) yes
C(12) C(17) 1.492(16) yes
C(13) C(14) 1.38(2) yes
C(14) C(15) 1.373(18) yes
C(15) C(16) 1.412(13) yes
C(16) C(18) 1.491(14) yes
C(19) C(20) 1.383(13) yes
C(19) C(24) 1.412(15) yes
C(20) C(21) 1.429(14) yes
C(20) C(25) 1.495(16) yes
C(21) C(22) 1.328(19) yes
C(22) C(23) 1.342(18) yes
C(23) C(24) 1.388(16) yes
C(24) C(26) 1.499(19) yes
C(27) C(28) 1.391(9) yes
C(27) C(32) 1.383(11) yes
C(28) C(29) 1.403(11) yes
C(29) C(30) 1.402(13) yes
C(30) C(31) 1.360(11) yes
C(31) C(32) 1.401(11) yes
C(33) C(34) 1.391(11) yes
C(33) C(38) 1.373(10) yes
C(34) C(35) 1.393(12) yes
C(35) C(36) 1.367(13) yes
C(36) C(37) 1.351(14) yes
C(37) C(38) 1.408(12) yes
C(39) C(40) 1.387(10) yes
C(39) C(44) 1.417(11) yes
C(40) C(41) 1.414(13) yes
C(41) C(42) 1.375(14) yes
C(42) C(43) 1.388(14) yes
C(43) C(44) 1.384(12) yes
C(45) C(46) 1.396(11) yes
C(45) C(50) 1.401(10) yes
C(46) C(47) 1.384(13) yes
C(47) C(48) 1.367(14) yes
C(48) C(49) 1.350(13) yes
C(49) C(50) 1.402(12) yes
C(51) C(52) 1.391(11) yes
C(51) C(56) 1.370(10) yes
C(52) C(53) 1.415(13) yes
C(53) C(54) 1.377(12) yes
C(54) C(55) 1.402(12) yes
C(55) C(56) 1.404(12) yes
C(57) C(58) 1.401(10) yes
C(57) C(62) 1.404(11) yes
C(58) C(59) 1.384(11) yes
C(59) C(60) 1.397(13) yes
C(60) C(61) 1.370(13) yes
C(61) C(62) 1.413(12) yes
C(63) C(64) 1.386(11) yes
C(63) C(68) 1.397(10) yes
C(64) C(65) 1.391(12) yes
C(65) C(66) 1.401(12) yes
C(66) C(67) 1.382(13) yes
C(67) C(68) 1.379(12) yes
C(69) C(70) 1.400(10) yes
C(69) C(74) 1.417(10) yes
C(70) C(71) 1.402(10) yes
C(71) C(72) 1.381(12) yes
C(72) C(73) 1.360(13) yes
C(73) C(74) 1.368(12) yes
C(75) C(76) 1.397(10) yes
C(75) C(80) 1.404(11) yes
C(76) C(77) 1.416(11) yes
C(77) C(78) 1.367(12) yes
C(78) C(79) 1.379(11) yes
C(79) C(80) 1.396(11) yes
C(81) C(82) 1.384(10) yes
C(81) C(86) 1.379(10) yes
C(82) C(83) 1.400(9) yes
C(83) C(84) 1.402(10) yes
C(84) C(85) 1.394(11) yes
C(85) C(86) 1.389(11) yes
C(87) C(88) 1.412(11) yes
C(87) C(92) 1.380(11) yes
C(88) C(89) 1.425(11) yes
C(89) C(90) 1.371(13) yes
C(90) C(91) 1.387(12) yes
C(91) C(92) 1.386(12) yes
C(93) C(94) 1.372(11) yes
C(93) C(98) 1.409(11) yes
C(94) C(95) 1.413(11) yes
C(95) C(96) 1.345(12) yes
C(96) C(97) 1.373(14) yes
C(97) C(98) 1.405(14) yes
C(99) C(100) 1.379(11) yes
C(99) C(104) 1.405(11) yes
C(100) C(101) 1.420(13) yes
C(101) C(102) 1.343(14) yes
C(102) C(103) 1.386(15) yes
C(103) C(104) 1.402(14) yes
C(105) C(106) 1.394(11) yes
C(105) C(110) 1.366(13) yes
C(106) C(107) 1.402(12) yes
C(107) C(108) 1.391(15) yes
C(108) C(109) 1.398(15) yes
C(109) C(110) 1.376(15) yes
C(111) C(112) 1.408(10) yes
C(111) C(116) 1.400(10) yes
C(112) C(113) 1.368(12) yes
C(113) C(114) 1.389(12) yes
C(114) C(115) 1.384(12) yes
C(115) C(116) 1.379(11) yes
C(117) C(118) 1.393(11) yes
C(117) C(122) 1.397(11) yes
C(118) C(119) 1.379(12) yes
C(119) C(120) 1.370(12) yes
C(120) C(121) 1.376(13) yes
C(121) C(122) 1.406(11) yes
C(123) C(124) 1.384(10) yes
C(123) C(128) 1.401(10) yes
C(124) C(125) 1.381(12) yes
C(125) C(126) 1.412(14) yes
C(126) C(127) 1.379(12) yes
C(127) C(128) 1.388(12) yes
C(129) C(130) 1.393(10) yes
C(129) C(134) 1.365(9) yes
C(130) C(131) 1.368(10) yes
C(131) C(132) 1.384(12) yes
C(132) C(133) 1.408(13) yes
C(133) C(134) 1.391(11) yes
C(135) C(136) 1.385(11) yes
C(135) C(140) 1.394(10) yes
C(136) C(137) 1.423(13) yes
C(137) C(138) 1.386(15) yes
C(138) C(139) 1.365(13) yes
C(139) C(140) 1.420(12) yes
C(141) C(142) 1.387(12) yes
C(141) C(146) 1.400(11) yes
C(142) C(143) 1.407(11) yes
C(143) C(144) 1.352(13) yes
C(144) C(145) 1.412(14) yes
C(145) C(146) 1.392(11) yes
C(151) C(152) 1.64(4) yes
C(153) C(154) 1.58(3) yes
Pd(1) H(1) 1.626 no
Pd(2) H(1) 1.626 no
C(3) H(2) 0.990 no
C(3) H(3) 0.990 no
C(4) H(4) 0.990 no
C(4) H(5) 0.990 no
C(5) H(6) 0.990 no
C(5) H(7) 0.990 no
C(6) H(8) 0.990 no
C(6) H(9) 0.990 no
C(7) H(10) 0.990 no
C(7) H(11) 0.990 no
C(8) H(12) 0.990 no
C(8) H(13) 0.990 no
C(9) H(14) 0.990 no
C(9) H(15) 0.990 no
C(10) H(16) 0.990 no
C(10) H(17) 0.990 no
C(13) H(18) 0.950 no
C(14) H(19) 0.950 no
C(15) H(20) 0.950 no
C(17) H(21) 0.980 no
C(17) H(22) 0.980 no
C(17) H(23) 0.980 no
C(18) H(24) 0.980 no
C(18) H(25) 0.980 no
C(18) H(26) 0.980 no
C(21) H(27) 0.950 no
C(22) H(28) 0.950 no
C(23) H(29) 0.950 no
C(25) H(30) 0.980 no
C(25) H(31) 0.980 no
C(25) H(32) 0.980 no
C(26) H(33) 0.980 no
C(26) H(34) 0.980 no
C(26) H(35) 0.980 no
C(28) H(36) 0.950 no
C(29) H(37) 0.950 no
C(30) H(38) 0.950 no
C(31) H(39) 0.950 no
C(32) H(40) 0.950 no
C(34) H(41) 0.950 no
C(35) H(42) 0.950 no
C(36) H(43) 0.950 no
C(37) H(44) 0.950 no
C(38) H(45) 0.950 no
C(40) H(46) 0.950 no
C(41) H(47) 0.950 no
C(42) H(48) 0.950 no
C(43) H(49) 0.950 no
C(44) H(50) 0.950 no
C(46) H(51) 0.950 no
C(47) H(52) 0.950 no
C(48) H(53) 0.950 no
C(49) H(54) 0.950 no
C(50) H(55) 0.950 no
C(52) H(56) 0.950 no
C(53) H(57) 0.950 no
C(54) H(58) 0.950 no
C(55) H(59) 0.950 no
C(56) H(60) 0.950 no
C(58) H(61) 0.950 no
C(59) H(62) 0.950 no
C(60) H(63) 0.950 no
C(61) H(64) 0.950 no
C(62) H(65) 0.950 no
C(64) H(66) 0.950 no
C(65) H(67) 0.950 no
C(66) H(68) 0.950 no
C(67) H(69) 0.950 no
C(68) H(70) 0.950 no
C(70) H(71) 0.950 no
C(71) H(72) 0.950 no
C(72) H(73) 0.950 no
C(73) H(74) 0.950 no
C(74) H(75) 0.950 no
C(76) H(76) 0.950 no
C(77) H(77) 0.950 no
C(78) H(78) 0.950 no
C(79) H(79) 0.950 no
C(80) H(80) 0.950 no
C(82) H(81) 0.950 no
C(83) H(82) 0.950 no
C(84) H(83) 0.950 no
C(85) H(84) 0.950 no
C(86) H(85) 0.950 no
C(88) H(86) 0.950 no
C(89) H(87) 0.950 no
C(90) H(88) 0.950 no
C(91) H(89) 0.950 no
C(92) H(90) 0.950 no
C(94) H(91) 0.950 no
C(95) H(92) 0.950 no
C(96) H(93) 0.950 no
C(97) H(94) 0.950 no
C(98) H(95) 0.950 no
C(100) H(96) 0.950 no
C(101) H(97) 0.950 no
C(102) H(98) 0.950 no
C(103) H(99) 0.950 no
C(104) H(100) 0.950 no
C(106) H(101) 0.950 no
C(107) H(102) 0.950 no
C(108) H(103) 0.950 no
C(109) H(104) 0.950 no
C(110) H(105) 0.950 no
C(112) H(106) 0.950 no
C(113) H(107) 0.950 no
C(114) H(108) 0.950 no
C(115) H(109) 0.950 no
C(116) H(110) 0.950 no
C(118) H(111) 0.950 no
C(119) H(112) 0.950 no
C(120) H(113) 0.950 no
C(121) H(114) 0.950 no
C(122) H(115) 0.950 no
C(124) H(116) 0.950 no
C(125) H(117) 0.950 no
C(126) H(118) 0.950 no
C(127) H(119) 0.950 no
C(128) H(120) 0.950 no
C(130) H(121) 0.950 no
C(131) H(122) 0.950 no
C(132) H(123) 0.950 no
C(133) H(124) 0.950 no
C(134) H(125) 0.950 no
C(136) H(126) 0.950 no
C(137) H(127) 0.950 no
C(138) H(128) 0.950 no
C(139) H(129) 0.950 no
C(140) H(130) 0.950 no
C(142) H(131) 0.950 no
C(143) H(132) 0.950 no
C(144) H(133) 0.950 no
C(145) H(134) 0.950 no
C(146) H(135) 0.950 no
C(147) H(136) 0.990 no
C(147) H(137) 0.990 no
C(148) H(138) 0.990 no
C(148) H(139) 0.990 no
C(149) H(140) 0.990 no
C(149) H(141) 0.990 no
C(150) H(142) 0.990 no
C(150) H(143) 0.990 no
C(151) H(144) 0.980 no
C(151) H(145) 0.980 no
C(151) H(146) 0.980 no
C(152) H(147) 0.990 no
C(152) H(148) 0.990 no
C(153) H(149) 0.990 no
C(153) H(150) 0.990 no
C(154) H(151) 0.980 no
C(154) H(152) 0.980 no
C(154) H(153) 0.980 no
